data_7102402
loop_
_publ_author_name
'Terao, Jun'
'Tang, Andrew'
'Michels, Jasper J'
'Krivokapic, Alexander'
'Anderson, Harry L'

_publ_section_title
;
 Synthesis of poly(para-phenylenevinylene) rotaxanes by aqueous Suzuki
 coupling.
;
_journal_issue 1
_journal_name_full 'Chemical communications (Cambridge, England)'
_journal_page_first 56
_journal_page_last 57
_journal_paper_doi 10.1039/b311762f
_journal_year 2004
_chemical_absolute_configuration unk
_chemical_compound_source
;
?
;
_chemical_formula_moiety ' C62 H78 O38, 12(H2 O) '
_chemical_formula_sum 'C62 H102 O50'
_chemical_formula_weight 1647.5
_chemical_name_systematic
;
?
;
_space_group_IT_number 1
_symmetry_cell_setting triclinic
_symmetry_space_group_name_Hall 'P 1'
_symmetry_space_group_name_H-M 'P 1'
_atom_sites_solution_hydrogens geom
_atom_sites_solution_primary direct
_audit_creation_date 03-03-11
_audit_creation_method CRYSTALS_ver_12-03-99
_cell_angle_alpha 65.1372(7)
_cell_angle_beta 70.6427(7)
_cell_angle_gamma 66.0815(7)
_cell_formula_units_Z 2
_cell_length_a 13.8627(3)
_cell_length_b 17.1623(3)
_cell_length_c 20.0027(4)
_cell_measurement_reflns_used 16103
_cell_measurement_temperature 150
_cell_measurement_theta_max 27
_cell_measurement_theta_min 1
_cell_volume 3872.01(13)
_computing_cell_refinement
;
Denzo/Scalepack (Otwinowski & Minor, 1996)
;
_computing_data_collection
;
COLLECT (Nonius BV, 1997)
;
_computing_data_reduction
;
Denzo/Scalepack (Otwinowski & Minor, 1996)
;
_computing_molecular_graphics
;
CAMERON (Watkin et al 1996)
;
_computing_publication_material
;
CRYSTALS (Watkin et al 2001)
;
_computing_structure_refinement
;
CRYSTALS (Watkin et al 2001)
;
_computing_structure_solution
;
USER DEFINED STRUCTURE SOLUTION
;
_diffrn_ambient_temperature 150
_diffrn_measured_fraction_theta_full 0.993
_diffrn_measured_fraction_theta_max 0.972
_diffrn_measurement_device_type
;
Nonius Kappa CCD
;
_diffrn_measurement_method \w
_diffrn_radiation_monochromator graphite
_diffrn_radiation_type 'Mo K\a'
_diffrn_radiation_wavelength 0.71073
_diffrn_reflns_av_R_equivalents 0.03
_diffrn_reflns_limit_h_max 17
_diffrn_reflns_limit_h_min -17
_diffrn_reflns_limit_k_max 22
_diffrn_reflns_limit_k_min -20
_diffrn_reflns_limit_l_max 25
_diffrn_reflns_limit_l_min -24
_diffrn_reflns_number 29735
_diffrn_reflns_theta_full 24.205
_diffrn_reflns_theta_max 27.506
_diffrn_reflns_theta_min 2.439
_diffrn_standards_decay_% 0.00
_diffrn_standards_interval_count 0
_diffrn_standards_interval_time 0
_diffrn_standards_number 0
_exptl_absorpt_coefficient_mu 0.124
_exptl_absorpt_correction_T_max 0.98
_exptl_absorpt_correction_T_min 0.98
_exptl_absorpt_correction_type multi-scan
_exptl_absorpt_process_details
;
Denzo/Scalepack (Otwinowski & Minor, 1996)
;
_exptl_crystal_colour ' yellow '
_exptl_crystal_density_diffrn 1.398
_exptl_crystal_description ' plate '
_exptl_crystal_F_000 1711.303
_exptl_crystal_size_max 0.30
_exptl_crystal_size_mid 0.20
_exptl_crystal_size_min 0.20
_refine_diff_density_max 0.77
_refine_diff_density_min -0.50
_refine_ls_extinction_method None
_refine_ls_goodness_of_fit_ref 1.1220
_refine_ls_hydrogen_treatment noref
_refine_ls_matrix_type full
_refine_ls_number_parameters 1838
_refine_ls_number_reflns 11654
_refine_ls_number_restraints 85
_refine_ls_R_factor_all 0.1271
_refine_ls_R_factor_gt 0.0950
_refine_ls_shift/su_max 0.040526
_refine_ls_structure_factor_coef F
_refine_ls_weighting_details
;
Method, part 1, Chebychev polynomial, (Watkin, 1994, Prince, 1982)
[weight] = 1.0/[A~0~*T~0~(x)+A~1~*T~1~(x) ... +A~n-1~]*T~n-1~(x)]
where A~i~ are the Chebychev coefficients listed below and x= Fcalc/Fmax
Method = Robust Weighting (Prince, 1982)
W = [weight] * [1-(deltaF/6*sigmaF)^2]^2
A~i~ are:
2.23 1.34 1.38
;
_refine_ls_weighting_scheme calc
_refine_ls_wR_factor_all 0.1387
_refine_ls_wR_factor_gt 0.1090
_refine_ls_wR_factor_ref 0.1090
_reflns_limit_h_max 17
_reflns_limit_h_min -16
_reflns_limit_k_max 22
_reflns_limit_k_min -19
_reflns_limit_l_max 25
_reflns_limit_l_min 0
_reflns_number_gt 11654
_reflns_number_total 17278
_reflns_threshold_expression I>2.50u(I)
_cod_data_source_file b311762f.txt
_cod_data_source_block CRYSTALS_cif
_cod_depositor_comments
;
The following automatic conversions were performed:
'_symmetry_cell_setting' value 'Triclinic' changed to 'triclinic'
according to '/home/saulius/struct/CIF-dictionaries/cif_core.dic'
dictionary named 'cif_core.dic' version 2.4.1 from 2010-06-29.

Automatic conversion script
Id: cif_fix_enum 1527 2010-12-29 10:47:43Z saulius 
;
_cod_original_sg_symbol_H-M 'P 1 '
_cod_original_formula_sum ' C62 H102 O50 '
_cod_database_code 7102402

loop_
_symmetry_equiv_pos_as_xyz
x,y,z

loop_
_atom_site_label
_atom_site_type_symbol
_atom_site_fract_x
_atom_site_fract_y
_atom_site_fract_z
_atom_site_U_iso_or_equiv
_atom_site_occupancy
_atom_site_adp_type
_atom_site_refinement_flags
C1 C 0.6758(9) 0.8993(5) 0.2022(5) 0.0559 1.0000 Uani .
C2 C 0.7761(7) 0.8794(6) 0.2172(5) 0.0482 1.0000 Uani .
C3 C 0.8353(7) 0.7881(6) 0.2440(5) 0.0429 1.0000 Uani .
C4 C 0.7961(7) 0.7192(5) 0.2554(5) 0.0408 1.0000 Uani .
C5 C 0.6943(6) 0.7395(5) 0.2416(4) 0.0374 1.0000 Uani .
C6 C 0.6351(7) 0.8299(6) 0.2134(4) 0.0427 1.0000 Uani .
C7 C 0.6516(7) 0.6667(6) 0.2576(5) 0.0454 1.0000 Uani .
C8 C 0.6975(7) 0.5788(6) 0.2877(5) 0.0436 1.0000 Uani .
C9 C 0.6535(6) 0.5051(5) 0.3060(5) 0.0385 1.0000 Uani .
C10 C 0.7254(8) 0.4170(7) 0.328(1) 0.0865 1.0000 Uani .
C11 C 0.694(1) 0.3434(7) 0.3459(11) 0.0944 1.0000 Uani .
C12 C 0.5961(7) 0.3532(5) 0.3343(5) 0.0415 1.0000 Uani .
C13 C 0.5266(6) 0.4414(6) 0.3142(6) 0.0524 1.0000 Uani .
C14 C 0.5564(6) 0.5144(6) 0.3008(6) 0.0487 1.0000 Uani .
C15 C 0.5643(7) 0.2763(6) 0.3444(5) 0.0424 1.0000 Uani .
C16 C 0.6283(6) 0.1914(6) 0.3565(5) 0.0404 1.0000 Uani .
C17 C 0.6036(7) 0.1149(5) 0.3577(5) 0.0393 1.0000 Uani .
C18 C 0.6740(6) 0.0272(6) 0.3802(5) 0.0442 1.0000 Uani .
C19 C 0.6511(8) -0.0465(6) 0.3832(5) 0.0494 1.0000 Uani .
C20 C 0.5571(8) -0.0305(6) 0.3599(5) 0.0464 1.0000 Uani .
C21 C 0.4872(7) 0.0547(6) 0.3359(4) 0.0409 1.0000 Uani .
C22 C 0.5131(7) 0.1288(5) 0.3338(5) 0.0384 1.0000 Uani .
C23 C 0.6078(8) 0.9967(6) 0.1699(5) 0.0539 1.0000 Uani .
C24 C 0.9466(8) 0.7660(6) 0.2564(5) 0.0499 1.0000 Uani .
C25 C 0.7242(11) -0.1380(7) 0.4096(8) 0.0779 1.0000 Uani .
C26 C 0.3928(7) 0.0747(6) 0.3088(5) 0.0470 1.0000 Uani .
C27 C 0.4760(7) -0.3591(6) 0.8920(5) 0.048(2) 1.0000 Uiso .
C28 C 0.5710(9) -0.3379(7) 0.8706(6) 0.059(2) 1.0000 Uiso .
C29 C 0.5673(7) -0.2465(6) 0.8425(5) 0.0482(19) 1.0000 Uiso .
C30 C 0.4706(7) -0.1771(6) 0.8349(5) 0.0473(19) 1.0000 Uiso .
C31 C 0.3757(7) -0.1985(6) 0.8544(5) 0.0474(19) 1.0000 Uiso .
C32 C 0.3803(7) -0.2900(6) 0.8832(5) 0.048(2) 1.0000 Uiso .
C33 C 0.2693(7) -0.1267(6) 0.8431(5) 0.0475(19) 1.0000 Uiso .
C34 C 0.2576(7) -0.0406(6) 0.8017(5) 0.0470(19) 1.0000 Uiso .
C35 C 0.1613(7) 0.0342(6) 0.7854(5) 0.0410(17) 1.0000 Uiso .
C36 C 0.1726(11) 0.1210(9) 0.7481(7) 0.076(3) 1.0000 Uiso .
C37 C 0.0807(9) 0.1960(8) 0.7337(6) 0.065(3) 1.0000 Uiso .
C38 C -0.0212(7) 0.1877(6) 0.7551(5) 0.0428(18) 1.0000 Uiso .
C39 C -0.0292(7) 0.1012(6) 0.7885(5) 0.0439(18) 1.0000 Uiso .
C40 C 0.0602(7) 0.0259(6) 0.8041(5) 0.048(2) 1.0000 Uiso .
C41 C -0.1153(9) 0.2705(8) 0.7453(6) 0.067(3) 1.0000 Uiso .
C49 C 0.4785 -0.4546 0.9211 0.0518 1.0000 Uiso .
C50 C 0.6676 -0.2219 0.8261 0.0523 1.0000 Uiso .
C53 C 0.3642(5) 0.7148(5) 0.1207(4) 0.0313 1.0000 Uani .
C54 C 0.3924(6) 0.6276(6) 0.1058(5) 0.0387 1.0000 Uani .
C55 C 0.5113(7) 0.5743(5) 0.1078(5) 0.0417 1.0000 Uani .
C56 C 0.5818(6) 0.6331(5) 0.0610(4) 0.0389 1.0000 Uani .
C57 C 0.5417(6) 0.7242(5) 0.0741(4) 0.0380 1.0000 Uani .
C58 C 0.5958(7) 0.7900(6) 0.0153(5) 0.0510 1.0000 Uani .
C59 C 0.7816(7) 0.5733(7) 0.0280(5) 0.0570 1.0000 Uani .
C60 C 0.8288(7) 0.4775(9) 0.0299(7) 0.0693 1.0000 Uani .
C61 C 0.8620(7) 0.4145(6) 0.1071(7) 0.0555 1.0000 Uani .
C62 C 0.9418(7) 0.4478(6) 0.1189(5) 0.0445 1.0000 Uani .
C63 C 0.8874(7) 0.5467(6) 0.1132(5) 0.0449 1.0000 Uani .
C64 C 0.9595(7) 0.5882(6) 0.1205(5) 0.0454 1.0000 Uani .
C65 C 1.0715(7) 0.3552(6) 0.1997(6) 0.0579 1.0000 Uani .
C66 C 1.087(1) 0.2602(6) 0.2538(7) 0.0634 1.0000 Uani .
C67 C 1.0183(9) 0.2579(6) 0.3312(9) 0.0792 1.0000 Uani .
C68 C 1.0268(7) 0.3233(6) 0.3598(6) 0.0548 1.0000 Uani .
C69 C 1.0327(7) 0.4126(6) 0.3014(6) 0.0483 1.0000 Uani .
C70 C 1.0894(7) 0.4581(6) 0.3209(7) 0.0599 1.0000 Uani .
C71 C 0.941(1) 0.3386(8) 0.4840(8) 0.0871 1.0000 Uani .
C72 C 0.8581(13) 0.292(1) 0.549(1) 0.1074 1.0000 Uani .
C73 C 0.7498(11) 0.3437(8) 0.5420(8) 0.0895 1.0000 Uani .
C74 C 0.7268(12) 0.4412(8) 0.5333(6) 0.0776 1.0000 Uani .
C75 C 0.803(1) 0.4828(8) 0.4718(9) 0.0876 1.0000 Uani .
C76 C 0.7948(16) 0.5818(12) 0.4521(11) 0.1112 1.0000 Uani .
C77 C 0.5467(9) 0.5425(6) 0.5629(5) 0.0541 1.0000 Uani .
C78 C 0.4394(8) 0.5215(6) 0.5917(5) 0.0490 1.0000 Uani .
C79 C 0.3856(8) 0.5469(5) 0.5279(5) 0.0474 1.0000 Uani .
C80 C 0.3756(8) 0.6459(5) 0.4796(4) 0.0423 1.0000 Uani .
C81 C 0.4795(8) 0.6645(5) 0.4550(5) 0.0465 1.0000 Uani .
C82 C 0.469(1) 0.7654(6) 0.4167(5) 0.0582 1.0000 Uani .
C83 C 0.2394(7) 0.7279(5) 0.3970(4) 0.0398 1.0000 Uani .
C84 C 0.1793(7) 0.6863(5) 0.3761(4) 0.0426 1.0000 Uani .
C85 C 0.2524(6) 0.6565(5) 0.3089(5) 0.0389 1.0000 Uani .
C86 C 0.2864(6) 0.7353(5) 0.2451(4) 0.0319 1.0000 Uani .
C87 C 0.3299(6) 0.7828(4) 0.2714(4) 0.0325 1.0000 Uani .
C88 C 0.3449(7) 0.8700(5) 0.2119(5) 0.0395 1.0000 Uani .
C89 C -0.1165(6) -0.1706(6) 0.9705(5) 0.0418 1.0000 Uani .
C90 C -0.2031(6) -0.0909(6) 0.9915(5) 0.0412 1.0000 Uani .
C91 C -0.1530(6) -0.0211(5) 0.9824(4) 0.0377 1.0000 Uani .
C92 C -0.0625(6) -0.0685(5) 1.0280(4) 0.0357 1.0000 Uani .
C93 C 0.0168(6) -0.1536(5) 1.0105(5) 0.0396 1.0000 Uani .
C94 C 0.0961(7) -0.2109(6) 1.0619(6) 0.0528 1.0000 Uani .
C95 C 0.0208(6) 0.0132(5) 1.0574(4) 0.0363 1.0000 Uani .
C96 C -0.0198(6) 0.1118(6) 1.0444(5) 0.0435 1.0000 Uani .
C97 C 0.0389(6) 0.1635(5) 0.9705(5) 0.0417 1.0000 Uani .
C98 C 0.1604(6) 0.1214(5) 0.9675(5) 0.0372 1.0000 Uani .
C99 C 0.1919(6) 0.0204(5) 0.9790(4) 0.0333 1.0000 Uani .
C100 C 0.3090(7) -0.0286(5) 0.9797(4) 0.0407 1.0000 Uani .
C101 C 0.2863(7) 0.2045(5) 0.8907(5) 0.0455 1.0000 Uani .
C102 C 0.2690(8) 0.2972(6) 0.8268(7) 0.0698 1.0000 Uani .
C103 C 0.2874(8) 0.2844(6) 0.7529(5) 0.0603 1.0000 Uani .
C104 C 0.1525(12) 0.0124(6) 0.5709(6) 0.0728 1.0000 Uani .
C105 C 0.4233(6) 0.1339(6) 0.8055(5) 0.0423 1.0000 Uani .
C106 C 0.5417(7) 0.0793(6) 0.8006(5) 0.0513 1.0000 Uani .
C107 C 0.4828(9) 0.185(1) 0.6152(6) 0.0793 1.0000 Uani .
C108 C 0.431(1) 0.241(1) 0.5454(6) 0.0761 1.0000 Uani .
C109 C 0.3560(8) 0.1962(8) 0.5459(6) 0.0644 1.0000 Uani .
C110 C 0.4133(9) 0.0943(8) 0.5589(6) 0.0660 1.0000 Uani .
C111 C 0.4682(8) 0.048(1) 0.6262(5) 0.0758 1.0000 Uani .
C112 C 0.5390(11) -0.0482(11) 0.6366(7) 0.0935 1.0000 Uani .
C113 C 0.3444(11) 0.0061(6) 0.5318(5) 0.0797 1.0000 Uani .
C114 C 0.2402(12) 0.0369(6) 0.5052(6) 0.0763 1.0000 Uani .
C115 C 0.3993(6) 0.2163(6) 0.7386(5) 0.0458 1.0000 Uani .
C116 C 0.1874(12) -0.0891(6) 0.6147(5) 0.0714 1.0000 Uani .
C117 C 0.2938(12) -0.1142(7) 0.6352(5) 0.0841 1.0000 Uani .
C118 C 0.3402(12) -0.2169(8) 0.6729(7) 0.1034 1.0000 Uani .
C119 C 0.0561(12) -0.1732(7) 0.6938(5) 0.0721 1.0000 Uani .
C120 C -0.0650(11) -0.1324(7) 0.7090(7) 0.0723 1.0000 Uani .
C121 C -0.0937(9) -0.1032(6) 0.7765(6) 0.0590 1.0000 Uani .
C122 C -0.0508(7) -0.1772(6) 0.8422(5) 0.0479 1.0000 Uani .
C123 C 0.0703(8) -0.2240(6) 0.8207(5) 0.0506 1.0000 Uani .
C124 C 0.1165(7) -0.3115(6) 0.8825(5) 0.0523 1.0000 Uani .
C421 C -0.2074(14) 0.2853(12) 0.7687(4) 0.041(4) 0.471(9) Uiso P
C422 C -0.142(2) 0.3473(17) 0.7324(6) 0.076(6) 0.529(9) Uiso P
C431 C -0.2946(7) 0.3758(6) 0.7595(3) 0.041(4) 0.471(9) Uiso DP
C432 C -0.2437(9) 0.4245(8) 0.7311(3) 0.067(6) 0.529(9) Uiso DP
C441 C -0.2668(7) 0.4553(7) 0.7264(2) 0.050(5) 0.471(9) Uiso DP
C442 C -0.2347(9) 0.5117(9) 0.6999(3) 0.072(6) 0.529(9) Uiso DP
C451 C -0.3473(7) 0.5388(6) 0.71794(19) 0.042(4) 0.471(9) Uiso DP
C452 C -0.3275(9) 0.5863(8) 0.6974(3) 0.085(7) 0.529(9) Uiso DP
C461 C -0.4552(6) 0.5428(5) 0.7425(2) 0.026(3) 0.471(9) Uiso DP
C462 C -0.4290(8) 0.5742(7) 0.7258(3) 0.054(4) 0.529(9) Uiso DP
C471 C -0.4829(6) 0.4635(5) 0.77555(19) 0.030(3) 0.471(9) Uiso DP
C472 C -0.4383(7) 0.4873(7) 0.7569(2) 0.067(5) 0.529(9) Uiso DP
C481 C -0.4025(7) 0.3799(5) 0.7841(2) 0.027(3) 0.471(9) Uiso DP
C482 C -0.3455(9) 0.4120(7) 0.7597(3) 0.064(5) 0.529(9) Uiso DP
C511 C -0.318(1) 0.6233(8) 0.6828(2) 0.070(6) 0.471(9) Uiso DP
C512 C -0.3195(14) 0.6802(8) 0.6642(3) 0.161(18) 0.529(9) Uiso DP
C521 C -0.5982(6) 0.4678(6) 0.8018(2) 0.034(3) 0.471(9) Uiso DP
C522 C -0.5476(7) 0.4752(8) 0.7872(2) 0.056(4) 0.529(9) Uiso DP
O1 O 0.5250(7) 1.0116(5) 0.1504(5) 0.0840 1.0000 Uani .
O2 O 0.6465(7) 1.0562(4) 0.1678(4) 0.0675 1.0000 Uani .
O3 O 0.9889(7) 0.8227(5) 0.2415(5) 0.0742 1.0000 Uani .
O4 O 0.9936(5) 0.6789(4) 0.2826(4) 0.0603 1.0000 Uani .
O5 O 0.8153(7) -0.1464(5) 0.4163(6) 0.0813 1.0000 Uani .
O6 O 0.6950(11) -0.2044(6) 0.425(1) 0.1478 1.0000 Uani .
O7 O 0.3678(6) 0.0028(5) 0.3209(6) 0.0790 1.0000 Uani .
O8 O 0.3400(7) 0.1482(6) 0.2764(7) 0.0892 1.0000 Uani .
O9 O 0.3940(7) -0.4742(6) 0.9489(5) 0.073(2) 1.0000 Uiso .
O10 O 0.5756(6) -0.5147(5) 0.9173(4) 0.0607(17) 1.0000 Uiso .
O11 O 0.7528(7) -0.2776(6) 0.8407(5) 0.072(2) 1.0000 Uiso .
O12 O 0.6510(6) -0.1360(5) 0.8016(4) 0.0654(18) 1.0000 Uiso .
O17 O 0.3744(4) 0.6919(3) 0.1955(3) 0.0333 1.0000 Uani .
O18 O 0.4295(4) 0.7676(3) 0.0684(3) 0.0374 1.0000 Uani .
O19 O 0.3274(5) 0.5748(4) 0.1615(3) 0.0475 1.0000 Uani .
O20 O 0.5384(5) 0.5026(4) 0.0795(4) 0.0554 1.0000 Uani .
O21 O 0.5622(5) 0.8729(4) 0.0324(4) 0.0486 1.0000 Uani .
O22 O 0.6858(4) 0.5842(4) 0.0836(3) 0.0482 1.0000 Uani .
O23 O 0.8565(5) 0.6005(5) 0.0415(3) 0.0539 1.0000 Uani .
O24 O 0.7497(6) 0.4523(8) 0.0195(6) 0.0969 1.0000 Uani .
O25 O 0.9117(6) 0.3225(6) 0.1091(7) 0.0957 1.0000 Uani .
O26 O 1.0603(5) 0.5789(4) 0.0660(4) 0.0505 1.0000 Uani .
O27 O 0.9606(5) 0.3945(4) 0.1939(4) 0.0536 1.0000 Uani .
O28 O 1.0999(5) 0.4030(4) 0.2290(4) 0.0519 1.0000 Uani .
O29 O 1.0639(9) 0.2051(5) 0.2275(7) 0.1007 1.0000 Uani .
O30 O 1.052(1) 0.1692(5) 0.3837(6) 0.1023 1.0000 Uani .
O31 O 1.1928(6) 0.3999(5) 0.3384(5) 0.0718 1.0000 Uani .
O32 O 0.9332(6) 0.3371(5) 0.4177(5) 0.0703 1.0000 Uani .
O33 O 0.9126(8) 0.4280(6) 0.4833(5) 0.0862 1.0000 Uani .
O34 O 0.886(1) 0.2035(6) 0.5493(9) 0.1635 1.0000 Uani .
O35 O 0.6797(8) 0.3031(5) 0.6064(7) 0.1159 1.0000 Uani .
O36 O 0.7893(16) 0.5889(12) 0.5205(8) 0.1661 1.0000 Uani .
O37 O 0.6176(6) 0.4898(4) 0.5193(4) 0.0553 1.0000 Uani .
O38 O 0.5260(6) 0.6362(4) 0.5200(4) 0.0564 1.0000 Uani .
O39 O 0.4640(6) 0.4261(4) 0.6340(4) 0.0583 1.0000 Uani .
O40 O 0.2835(6) 0.5338(4) 0.5582(3) 0.0552 1.0000 Uani .
O41 O 0.395(1) 0.8156(5) 0.4642(4) 0.0941 1.0000 Uani .
O42 O 0.3382(5) 0.6609(3) 0.4137(3) 0.0422 1.0000 Uani .
O43 O 0.2587(5) 0.8051(3) 0.3363(3) 0.0398 1.0000 Uani .
O44 O 0.1561(5) 0.6123(4) 0.4384(4) 0.0563 1.0000 Uani .
O45 O 0.1972(4) 0.6230(4) 0.2833(3) 0.0446 1.0000 Uani .
O46 O 0.2454(5) 0.9299(3) 0.1878(3) 0.0423 1.0000 Uani .
O47 O -0.0674(4) -0.1366(4) 0.8956(3) 0.0394 1.0000 Uani .
O48 O -0.0416(5) -0.2101(4) 1.0179(4) 0.0478 1.0000 Uani .
O49 O -0.2799(4) -0.0489(4) 0.9426(3) 0.0459 1.0000 Uani .
O50 O -0.2348(4) 0.0473(4) 1.0092(3) 0.0427 1.0000 Uani .
O51 O 0.1698(6) -0.2880(5) 1.0405(4) 0.0639 1.0000 Uani .
O52 O -0.0088(4) -0.0022(4) 1.0033(3) 0.0396 1.0000 Uani .
O53 O 0.1333(4) -0.0208(4) 1.0523(3) 0.0389 1.0000 Uani .
O54 O -0.1333(5) 0.1451(5) 1.0435(4) 0.0541 1.0000 Uani .
O55 O 0.0089(5) 0.2582(4) 0.9576(5) 0.0621 1.0000 Uani .
O56 O 0.3453(4) -0.0219(4) 1.0358(3) 0.0430 1.0000 Uani .
O57 O 0.2123(4) 0.1666(4) 0.8938(3) 0.0412 1.0000 Uani .
O58 O 0.3951(4) 0.1512(4) 0.8744(3) 0.0432 1.0000 Uani .
O59 O 0.1622(7) 0.3548(5) 0.8441(6) 0.0929 1.0000 Uani .
O60 O 0.2847(6) 0.3655(6) 0.6891(5) 0.0904 1.0000 Uani .
O61 O 0.6025(5) 0.1342(5) 0.7927(4) 0.0654 1.0000 Uani .
O62 O 0.3948(5) 0.1936(6) 0.6779(4) 0.0678 1.0000 Uani .
O63 O 0.5382(6) 0.0998(7) 0.6180(4) 0.0793 1.0000 Uani .
O64 O 0.3733(7) 0.3336(6) 0.5405(4) 0.0757 1.0000 Uani .
O65 O 0.3224(7) 0.2383(5) 0.4749(4) 0.0742 1.0000 Uani .
O66 O 0.6177(8) -0.054(1) 0.5688(5) 0.1393 1.0000 Uani .
O67 O 0.3308(5) 0.0557(4) 0.5755(3) 0.0581 1.0000 Uani .
O68 O 0.3720(7) -0.0870(5) 0.5721(4) 0.0884 1.0000 Uani .
O69 O 0.2135(8) 0.1323(5) 0.4643(5) 0.0828 1.0000 Uani .
O70 O 0.0580(11) 0.0334(6) 0.5437(6) 0.1242 1.0000 Uani .
O71 O 0.3490(17) -0.2626(6) 0.6240(6) 0.1926 1.0000 Uani .
O72 O 0.1048(7) -0.1067(4) 0.6791(4) 0.0650 1.0000 Uani .
O73 O 0.0918(6) -0.2505(4) 0.7559(3) 0.0593 1.0000 Uani .
O74 O -0.1005(9) -0.0544(6) 0.6460(5) 0.0915 1.0000 Uani .
O75 O -0.2089(6) -0.0699(5) 0.7968(5) 0.0776 1.0000 Uani .
O76 O 0.0557(6) -0.3721(5) 0.9131(4) 0.0671 1.0000 Uani .
O79 O 0.5511(6) 0.3304(5) 0.1684(4) 0.049(3) 0.77(3) Uiso .
O80 O 0.1899(7) 0.0280(6) 0.2834(5) 0.054(4) 0.76(3) Uiso .
O81 O 0.5970(7) 0.1656(6) 0.9202(5) 0.057(3) 0.83(3) Uiso .
O82 O 0.2235(8) 0.4385(6) 0.4455(5) 0.072(4) 0.86(4) Uiso .
O83 O 0.6248(7) 0.3063(6) 0.9533(5) 0.053(4) 0.74(3) Uiso .
O86 O 0.2704(6) 0.4813(5) 0.1042(4) 0.046(3) 0.79(3) Uiso .
O87 O 0.7707(8) 0.1127(7) 0.6834(6) 0.073(5) 0.80(4) Uiso .
O89 O 0.5520(8) 0.2237(6) 0.1003(5) 0.052(4) 0.66(3) Uiso .
O90 O 0.4200(8) 0.1096(7) 0.0324(5) 0.077(4) 0.90(4) Uiso .
O91 O 0.170(1) -0.0743(8) 0.4347(7) 0.083(5) 0.75(4) Uiso .
O92 O 0.1614(9) 0.5334(8) 0.8070(6) 0.082(5) 0.79(4) Uiso .
O93 O 0.0238(9) 0.9426(7) 0.2768(6) 0.075(5) 0.80(4) Uiso .
O97 O 0.8975(17) 0.4830(14) 0.7901(12) 0.10(1) 0.52(4) Uiso .
O100 O 0.230(2) 0.4008(17) 0.9821(14) 0.153(14) 0.68(6) Uiso .
O101 O 0.960(2) 0.6181(17) 0.7794(14) 0.089(12) 0.38(4) Uiso .
O103 O 0.338(2) 0.2541(16) 0.1061(14) 0.109(11) 0.50(4) Uiso .
O104 O 0.789(2) 0.7902(17) 0.6359(14) 0.044(11) 0.22(3) Uiso .
O105 O 0.125(2) 0.266(2) 0.0553(17) 0.116(14) 0.43(5) Uiso .
O131 O -0.219(1) 0.613(1) 0.6814(8) 0.063(4) 0.471(9) Uiso DP
O132 O -0.4063(19) 0.748(1) 0.657(2) 0.194(15) 0.529(9) Uiso DP
O141 O -0.3773(14) 0.6993(13) 0.6428(14) 0.118(8) 0.471(9) Uiso DP
O142 O -0.2307(19) 0.6926(13) 0.659(2) 0.186(14) 0.529(9) Uiso DP
O151 O -0.6722(11) 0.5431(7) 0.7787(7) 0.043(3) 0.471(9) Uiso DP
O152 O -0.6330(12) 0.5452(8) 0.7727(8) 0.066(4) 0.529(9) Uiso DP
O161 O -0.6237(9) 0.4019(6) 0.8584(5) 0.036(3) 0.471(9) Uiso DP
O162 O -0.5576(14) 0.3970(9) 0.8305(11) 0.104(6) 0.529(9) Uiso DP
O200 O 0.8168(6) 0.3638(5) 0.9214(4) 0.0658(18) 1.0000 Uiso .
O201 O 0.7727(6) 0.2248(5) 0.1576(4) 0.0611(17) 1.0000 Uiso .
O202 O 0.3394(8) 0.3313(6) 0.2318(5) 0.084(2) 1.0000 Uiso .
O203 O 0.9360(9) 0.6847(8) 0.4863(6) 0.101(3) 1.0000 Uiso .
O205 O 0.8957(8) 0.1201(7) 0.2661(6) 0.090(3) 1.0000 Uiso .
O206 O 0.0413(12) 0.437(1) 0.5683(8) 0.133(4) 1.0000 Uiso .
O207 O 0.1630(14) 0.6406(11) 0.6490(9) 0.150(5) 1.0000 Uiso .
O208 O 0.083(1) 0.4542(9) 0.6780(7) 0.115(3) 1.0000 Uiso .
O300 O 0.831(3) -0.110(2) 0.5699(17) 0.124(9) 0.442(9) Uiso P
O301 O 0.801(3) -0.020(3) 0.532(2) 0.174(12) 0.558(9) Uiso P
O302 O 0.765(2) 0.0499(19) 0.5620(15) 0.106(7) 0.442(9) Uiso P
O303 O 0.736(3) 0.135(2) 0.5145(18) 0.151(9) 0.558(9) Uiso P
O304 O 0.871(2) 0.1165(18) 0.4299(14) 0.120(7) 0.573(9) Uiso P
O305 O 0.9037(13) 0.0894(11) 0.4088(9) 0.047(4) 0.427(9) Uiso P
O306 O -0.048(4) 0.715(3) 0.622(3) 0.076(12) 0.192(9) Uiso P
O307 O -0.016(3) 0.761(2) 0.5574(18) 0.088(9) 0.308(9) Uiso P
O308 O -0.038(4) 0.823(4) 0.499(3) 0.095(15) 0.192(9) Uiso P
O309 O 0.0006(13) 0.9037(11) 0.4354(9) 0.034(4) 0.308(9) Uiso P
H1 H 0.5464 0.9784 0.1100 0.0500 1.0000 Uiso .
H3 H 0.9345 0.5825 0.8494 0.0500 1.0000 Uiso .
H6 H 0.9702 0.6027 0.5298 0.0500 1.0000 Uiso .
H7 H 0.2898 -0.0036 0.3073 0.0500 1.0000 Uiso .
H9 H 0.1691 0.3636 0.9944 0.0500 1.0000 Uiso .
H10 H 0.6132 -0.4836 0.8938 0.0500 1.0000 Uiso .
H11 H 0.7975 -0.2532 0.7962 0.0500 1.0000 Uiso .
H12 H 0.6991 -0.1100 0.7809 0.0500 1.0000 Uiso .
H21 H 0.8043 0.9285 0.2091 0.0525 1.0000 Uiso .
H28 H 0.8048 0.2620 0.1245 0.0500 1.0000 Uiso .
H41 H 0.8414 0.6545 0.2737 0.0471 1.0000 Uiso .
H48 H 0.8536 0.0879 0.2659 0.0500 1.0000 Uiso .
H52 H 0.1882 0.5534 0.7492 0.0500 1.0000 Uiso .
H61 H 0.5634 0.8462 0.2012 0.0464 1.0000 Uiso .
H71 H 0.5803 0.6853 0.2443 0.0519 1.0000 Uiso .
H81 H 0.7701 0.5597 0.2994 0.0552 1.0000 Uiso .
H101 H 0.7994 0.4082 0.3322 0.1107 1.0000 Uiso .
H111 H 0.7429 0.2815 0.3681 0.1114 1.0000 Uiso .
H131 H 0.4523 0.4522 0.3093 0.0642 1.0000 Uiso .
H141 H 0.5037 0.5762 0.2865 0.0601 1.0000 Uiso .
H151 H 0.4881 0.2888 0.3423 0.0521 1.0000 Uiso .
H161 H 0.7010 0.1779 0.3656 0.0520 1.0000 Uiso .
H181 H 0.7419 0.0166 0.3948 0.0500 1.0000 Uiso .
H201 H 0.5408 -0.0829 0.3612 0.0593 1.0000 Uiso .
H221 H 0.4648 0.1917 0.3148 0.0482 1.0000 Uiso .
H281 H 0.6416 -0.3871 0.8752 0.0703 1.0000 Uiso .
H301 H 0.4687 -0.1129 0.8158 0.0566 1.0000 Uiso .
H321 H 0.3124 -0.3053 0.8976 0.0586 1.0000 Uiso .
H331 H 0.2024 -0.1452 0.8684 0.0566 1.0000 Uiso .
H341 H 0.3263 -0.0257 0.7784 0.0565 1.0000 Uiso .
H361 H 0.2452 0.1290 0.7324 0.0911 1.0000 Uiso .
H371 H 0.0891 0.2575 0.7063 0.0784 1.0000 Uiso .
H391 H -0.1015 0.0927 0.8019 0.0522 1.0000 Uiso .
H401 H 0.0510 -0.0358 0.8293 0.0586 1.0000 Uiso .
H531 H 0.2884 0.7519 0.1150 0.0353 1.0000 Uiso .
H541 H 0.3795 0.6421 0.0549 0.0492 1.0000 Uiso .
H551 H 0.5235 0.5500 0.1602 0.0493 1.0000 Uiso .
H561 H 0.5830 0.6462 0.0072 0.0449 1.0000 Uiso .
H571 H 0.5566 0.7093 0.1244 0.0453 1.0000 Uiso .
H581 H 0.6755 0.7617 0.0116 0.0592 1.0000 Uiso .
H582 H 0.5774 0.8050 -0.0340 0.0592 1.0000 Uiso .
H591 H 0.7642 0.6110 -0.0228 0.0624 1.0000 Uiso .
H601 H 0.8942 0.4711 -0.0106 0.0890 1.0000 Uiso .
H611 H 0.7963 0.4167 0.1478 0.0682 1.0000 Uiso .
H621 H 1.0103 0.4419 0.0811 0.0546 1.0000 Uiso .
H631 H 0.8243 0.5463 0.1558 0.0509 1.0000 Uiso .
H641 H 0.9207 0.6538 0.1123 0.0494 1.0000 Uiso .
H642 H 0.9760 0.5576 0.1721 0.0494 1.0000 Uiso .
H651 H 1.1169 0.3572 0.1486 0.0685 1.0000 Uiso .
H661 H 1.1645 0.2346 0.2579 0.0804 1.0000 Uiso .
H671 H 0.9415 0.2763 0.3266 0.0954 1.0000 Uiso .
H681 H 1.0961 0.2963 0.3779 0.0636 1.0000 Uiso .
H691 H 0.9556 0.4483 0.2988 0.0576 1.0000 Uiso .
H701 H 1.0986 0.5128 0.2772 0.0673 1.0000 Uiso .
H702 H 1.0429 0.4766 0.3655 0.0673 1.0000 Uiso .
H711 H 1.0170 0.3065 0.4918 0.0818 1.0000 Uiso .
H721 H 0.8629 0.2907 0.5992 0.1091 1.0000 Uiso .
H731 H 0.7366 0.3430 0.4957 0.0828 1.0000 Uiso .
H741 H 0.7332 0.4439 0.5802 0.0853 1.0000 Uiso .
H751 H 0.7830 0.4841 0.4274 0.0931 1.0000 Uiso .
H761 H 0.8582 0.5956 0.4147 0.1259 1.0000 Uiso .
H762 H 0.7272 0.6227 0.4325 0.1259 1.0000 Uiso .
H771 H 0.5803 0.5282 0.6056 0.0624 1.0000 Uiso .
H781 H 0.3869 0.5576 0.6243 0.0587 1.0000 Uiso .
H791 H 0.4287 0.5084 0.4953 0.0545 1.0000 Uiso .
H801 H 0.3255 0.6864 0.5093 0.0488 1.0000 Uiso .
H811 H 0.5234 0.6312 0.4186 0.0579 1.0000 Uiso .
H821 H 0.5418 0.7728 0.4059 0.0717 1.0000 Uiso .
H822 H 0.4441 0.7886 0.3686 0.0717 1.0000 Uiso .
H831 H 0.1958 0.7479 0.4412 0.0420 1.0000 Uiso .
H841 H 0.1089 0.7304 0.3626 0.0471 1.0000 Uiso .
H851 H 0.3187 0.6072 0.3253 0.0431 1.0000 Uiso .
H861 H 0.2238 0.7812 0.2219 0.0359 1.0000 Uiso .
H871 H 0.4012 0.7396 0.2837 0.0370 1.0000 Uiso .
H881 H 0.3704 0.9001 0.2329 0.0484 1.0000 Uiso .
H882 H 0.3998 0.8559 0.1677 0.0484 1.0000 Uiso .
H891 H -0.1470 -0.2173 0.9762 0.0534 1.0000 Uiso .
H901 H -0.2397 -0.1126 1.0453 0.0489 1.0000 Uiso .
H911 H -0.1218 0.0058 0.9287 0.0425 1.0000 Uiso .
H921 H -0.0916 -0.0888 1.0834 0.0430 1.0000 Uiso .
H931 H 0.0577 -0.1314 0.9588 0.0461 1.0000 Uiso .
H941 H 0.0565 -0.2324 1.1145 0.0652 1.0000 Uiso .
H942 H 0.1379 -0.1737 1.0595 0.0652 1.0000 Uiso .
H951 H -0.0119 -0.0196 1.1095 0.0432 1.0000 Uiso .
H961 H -0.0067 0.1218 1.0860 0.0548 1.0000 Uiso .
H971 H 0.0173 0.1579 0.9299 0.0487 1.0000 Uiso .
H981 H 0.1821 0.1279 1.0072 0.0436 1.0000 Uiso .
H991 H 0.1747 0.0155 0.9364 0.0382 1.0000 Uiso .
H1001 H 0.3224 -0.0939 0.9894 0.0442 1.0000 Uiso .
H1002 H 0.3512 -0.0025 0.9294 0.0442 1.0000 Uiso .
H1011 H 0.2745 0.2091 0.9414 0.0490 1.0000 Uiso .
H1021 H 0.3211 0.3264 0.8223 0.0665 1.0000 Uiso .
H1031 H 0.2269 0.2633 0.7581 0.0567 1.0000 Uiso .
H1041 H 0.1371 0.0468 0.6050 0.0870 1.0000 Uiso .
H1051 H 0.3790 0.1005 0.8052 0.0457 1.0000 Uiso .
H1061 H 0.5515 0.0255 0.8476 0.0541 1.0000 Uiso .
H1062 H 0.5677 0.0581 0.7564 0.0541 1.0000 Uiso .
H1071 H 0.5382 0.2092 0.6148 0.0791 1.0000 Uiso .
H1081 H 0.4895 0.2412 0.5005 0.0856 1.0000 Uiso .
H1091 H 0.2923 0.2037 0.5877 0.0687 1.0000 Uiso .
H1101 H 0.4694 0.0859 0.5133 0.0671 1.0000 Uiso .
H1111 H 0.4085 0.0465 0.6709 0.0780 1.0000 Uiso .
H1120 H 0.6407 0.4780 0.0617 0.0500 1.0000 Uiso .
H1121 H 0.5756 -0.0698 0.6792 0.0972 1.0000 Uiso .
H1122 H 0.4924 -0.0863 0.6485 0.0972 1.0000 Uiso .
H1124 H 0.7473 0.4075 -0.0056 0.0500 1.0000 Uiso .
H1126 H 1.1302 0.5141 0.0784 0.0500 1.0000 Uiso .
H1130 H 0.9791 0.1845 0.4233 0.0500 1.0000 Uiso .
H1131 H 0.4053 0.0168 0.4883 0.0720 1.0000 Uiso .
H1140 H 0.2989 0.4973 0.5139 0.0500 1.0000 Uiso .
H1141 H 0.2471 0.0050 0.4711 0.0849 1.0000 Uiso .
H1151 H 0.4577 0.2426 0.7265 0.0493 1.0000 Uiso .
H1161 H 0.1970 -0.1265 0.5843 0.0796 1.0000 Uiso .
H1171 H 0.2790 -0.0818 0.6709 0.0801 1.0000 Uiso .
H1181 H 0.4136 -0.2316 0.6821 0.0854 1.0000 Uiso .
H1182 H 0.2920 -0.2374 0.7217 0.0854 1.0000 Uiso .
H1191 H 0.0786 -0.1929 0.6490 0.0889 1.0000 Uiso .
H1201 H -0.0997 -0.1777 0.7170 0.0920 1.0000 Uiso .
H1211 H -0.0602 -0.0555 0.7624 0.0761 1.0000 Uiso .
H1221 H -0.0885 -0.2237 0.8626 0.0585 1.0000 Uiso .
H1231 H 0.1053 -0.1788 0.8112 0.0565 1.0000 Uiso .
H1241 H 0.1189 -0.2948 0.9241 0.0564 1.0000 Uiso .
H1242 H 0.1910 -0.3431 0.8607 0.0564 1.0000 Uiso .
H2249 H -0.3414 0.0236 0.9397 0.0500 1.0000 Uiso .
H2250 H -0.1873 0.0805 1.0087 0.0500 1.0000 Uiso .
H2256 H 0.4141 -0.0450 1.0489 0.0500 1.0000 Uiso .
H2260 H 0.2695 0.3875 0.7292 0.0500 1.0000 Uiso .
H2261 H 0.5695 0.1782 0.8275 0.0500 1.0000 Uiso .
H2264 H 0.2948 0.3739 0.5478 0.0500 1.0000 Uiso .
H2269 H 0.1543 0.1454 0.4353 0.0500 1.0000 Uiso .
H2270 H 0.0600 -0.0411 0.5445 0.0500 1.0000 Uiso .
H2271 H 0.4177 -0.2432 0.6169 0.0500 1.0000 Uiso .
H2274 H -0.0389 -0.0761 0.6206 0.0500 1.0000 Uiso .
H2275 H -0.2243 -0.0336 0.8169 0.0500 1.0000 Uiso .
H3305 H 0.1848 0.2086 0.0902 0.0500 1.0000 Uiso .
H3377 H 0.7941 0.3243 0.9497 0.0500 1.0000 Uiso .
H3379 H 0.5850 0.3364 0.1205 0.0500 1.0000 Uiso .
H3380 H 0.2227 0.0743 0.2208 0.0500 1.0000 Uiso .
H3381 H 0.5709 0.1262 0.9414 0.0500 1.0000 Uiso .
H3382 H 0.2868 0.4457 0.4166 0.0500 1.0000 Uiso .
H3383 H 0.6091 0.3505 0.9877 0.0500 1.0000 Uiso .
H3384 H 0.3580 0.2521 0.2530 0.0500 1.0000 Uiso .
H3387 H 0.7839 0.1330 0.7064 0.0500 1.0000 Uiso .
H3389 H 0.5707 0.2504 0.1352 0.0500 1.0000 Uiso .
H3390 H 0.4977 0.0479 0.0264 0.0500 1.0000 Uiso .
H3391 H 0.0864 -0.0827 0.4483 0.0500 1.0000 Uiso .
H3392 H 0.1330 0.5354 0.8494 0.0500 1.0000 Uiso .
H3393 H 0.0364 0.9589 0.2355 0.0500 1.0000 Uiso .
H3396 H 0.0905 0.3752 0.5678 0.0500 1.0000 Uiso .
H3397 H 0.9064 0.5371 0.8117 0.0500 1.0000 Uiso .
H3398 H 0.0936 0.6493 0.6433 0.0500 1.0000 Uiso .
H3405 H 0.1014 0.3057 0.0286 0.0500 1.0000 Uiso .
H3479 H 0.4507 0.3425 0.1977 0.0500 1.0000 Uiso .
H3480 H 0.1614 0.0120 0.3409 0.0500 1.0000 Uiso .
H3482 H 0.1795 0.4375 0.4664 0.0500 1.0000 Uiso .
H3487 H 0.7480 0.1070 0.6586 0.0500 1.0000 Uiso .
H3488 H 0.0370 0.4759 0.7130 0.0500 1.0000 Uiso .
H3489 H 0.4736 0.2155 0.1209 0.0500 1.0000 Uiso .
H3490 H 0.3900 0.1391 0.0581 0.0500 1.0000 Uiso .
H3491 H 0.1600 -0.1393 0.4755 0.0500 1.0000 Uiso .
H3493 H -0.0052 0.9289 0.3102 0.0500 1.0000 Uiso .
H3497 H 0.9602 0.4170 0.8298 0.0500 1.0000 Uiso .
H4211 H -0.2318 0.2309 0.7990 0.0627 0.5521 Uiso .
H4221 H -0.0780 0.3680 0.7182 0.0742 0.4479 Uiso .
H4411 H -0.1894 0.4526 0.7088 0.0726 0.5521 Uiso .
H4421 H -0.1613 0.5212 0.6792 0.0693 0.4479 Uiso .
H4611 H -0.5124 0.6029 0.7362 0.0421 0.5521 Uiso .
H4621 H -0.4943 0.6283 0.7234 0.0511 0.4479 Uiso .
H4811 H -0.4225 0.3233 0.8077 0.0443 0.5521 Uiso .
H4821 H -0.3507 0.3502 0.7816 0.0639 0.4479 Uiso .

loop_
_atom_site_aniso_label
_atom_site_aniso_U_11
_atom_site_aniso_U_22
_atom_site_aniso_U_33
_atom_site_aniso_U_23
_atom_site_aniso_U_13
_atom_site_aniso_U_12
C1 0.081(7) 0.025(4) 0.038(4) -0.009(3) 0.012(4) -0.013(4)
C2 0.046(5) 0.037(4) 0.050(5) -0.010(4) -0.006(4) -0.010(4)
C3 0.043(4) 0.040(4) 0.039(4) -0.008(3) -0.004(3) -0.016(3)
C4 0.047(4) 0.028(4) 0.044(4) -0.011(3) -0.014(4) -0.005(3)
C5 0.039(4) 0.039(4) 0.033(4) -0.011(3) -0.010(3) -0.010(3)
C6 0.037(4) 0.047(5) 0.034(4) -0.006(3) -0.006(3) -0.012(3)
C7 0.036(4) 0.049(5) 0.046(4) -0.013(4) -0.011(3) -0.008(3)
C8 0.037(4) 0.043(4) 0.058(5) -0.012(4) -0.021(4) -0.014(3)
C9 0.041(4) 0.030(4) 0.046(4) -0.012(3) -0.019(3) -0.006(3)
C10 0.037(5) 0.045(5) 0.192(15) -0.037(7) -0.051(7) -0.006(4)
C11 0.055(6) 0.041(6) 0.182(15) -0.021(7) -0.066(8) 0.008(5)
C12 0.037(4) 0.034(4) 0.053(5) -0.017(3) -0.018(4) -0.002(3)
C13 0.024(4) 0.041(4) 0.095(7) -0.020(4) -0.030(4) -0.001(3)
C14 0.029(4) 0.035(4) 0.085(6) -0.018(4) -0.026(4) -0.003(3)
C15 0.047(4) 0.038(4) 0.045(4) -0.014(3) -0.008(4) -0.017(4)
C16 0.034(4) 0.046(4) 0.050(5) -0.020(4) -0.011(3) -0.014(3)
C17 0.041(4) 0.038(4) 0.043(4) -0.012(3) -0.012(3) -0.014(3)
C18 0.029(4) 0.043(4) 0.055(5) -0.003(4) -0.020(4) -0.009(3)
C19 0.064(6) 0.042(4) 0.038(4) -0.007(3) -0.014(4) -0.016(4)
C20 0.060(5) 0.047(5) 0.044(4) -0.007(4) -0.024(4) -0.023(4)
C21 0.041(4) 0.048(5) 0.037(4) -0.020(3) -0.003(3) -0.015(4)
C22 0.042(4) 0.034(4) 0.045(4) -0.016(3) -0.011(3) -0.012(3)
C23 0.056(6) 0.036(4) 0.042(5) -0.003(4) 0.001(4) -0.006(4)
C24 0.059(5) 0.037(4) 0.054(5) -0.007(4) -0.011(4) -0.023(4)
C25 0.098(9) 0.046(6) 0.104(9) -0.004(6) -0.068(8) -0.020(6)
C26 0.039(4) 0.051(5) 0.049(5) -0.028(4) 0.008(4) -0.013(4)
C53 0.021(3) 0.028(3) 0.040(4) -0.009(3) -0.019(3) 0.004(3)
C54 0.035(4) 0.046(4) 0.043(4) -0.020(3) -0.015(3) -0.010(3)
C55 0.041(4) 0.037(4) 0.047(5) -0.022(3) -0.012(4) 0.000(3)
C56 0.032(4) 0.041(4) 0.043(4) -0.018(3) -0.021(3) 0.005(3)
C57 0.030(4) 0.041(4) 0.042(4) -0.011(3) -0.013(3) -0.008(3)
C58 0.045(5) 0.051(5) 0.052(5) -0.027(4) -0.003(4) -0.006(4)
C59 0.035(4) 0.081(7) 0.041(5) -0.024(5) -0.016(4) 0.005(4)
C60 0.030(4) 0.109(9) 0.086(7) -0.069(7) -0.024(5) 0.011(5)
C61 0.026(4) 0.043(5) 0.101(8) -0.027(5) -0.030(4) 0.003(3)
C62 0.037(4) 0.039(4) 0.060(5) -0.013(4) -0.016(4) -0.012(3)
C63 0.035(4) 0.042(4) 0.049(5) -0.011(4) -0.023(4) 0.003(3)
C64 0.041(4) 0.037(4) 0.046(5) -0.010(3) -0.016(4) 0.002(3)
C65 0.044(5) 0.039(5) 0.088(7) -0.014(5) -0.040(5) 0.004(4)
C66 0.082(7) 0.037(5) 0.083(8) -0.019(5) -0.049(6) -0.004(5)
C67 0.067(7) 0.029(4) 0.143(12) 0.008(5) -0.083(8) -0.004(4)
C68 0.043(5) 0.040(5) 0.076(6) 0.000(4) -0.032(5) -0.011(4)
C69 0.035(4) 0.038(4) 0.071(6) -0.011(4) -0.020(4) -0.012(3)
C70 0.036(4) 0.038(5) 0.097(8) -0.018(5) -0.009(5) -0.009(4)
C71 0.071(7) 0.051(6) 0.082(9) 0.020(6) -0.019(6) -0.004(5)
C72 0.081(9) 0.072(9) 0.120(12) 0.018(8) -0.022(8) -0.027(7)
C73 0.078(8) 0.049(6) 0.082(8) 0.012(6) -0.005(6) -0.007(6)
C74 0.102(9) 0.059(6) 0.053(6) 0.010(5) -0.028(6) -0.027(6)
C75 0.066(7) 0.050(6) 0.117(11) 0.012(6) -0.036(7) -0.017(5)
C76 0.114(13) 0.091(11) 0.100(12) -0.021(9) -0.00(1) -0.030(9)
C77 0.080(7) 0.034(4) 0.044(5) 0.002(4) -0.024(5) -0.020(4)
C78 0.071(6) 0.035(4) 0.039(4) 0.000(3) -0.018(4) -0.022(4)
C79 0.070(6) 0.029(4) 0.038(4) -0.006(3) -0.007(4) -0.019(4)
C80 0.069(5) 0.027(4) 0.027(4) -0.004(3) -0.013(4) -0.014(4)
C81 0.084(6) 0.028(4) 0.035(4) -0.005(3) -0.023(4) -0.020(4)
C82 0.103(8) 0.035(4) 0.044(5) -0.004(4) -0.029(5) -0.027(5)
C83 0.048(4) 0.026(3) 0.032(4) -0.006(3) -0.005(3) -0.005(3)
C84 0.047(5) 0.037(4) 0.035(4) -0.005(3) -0.006(3) -0.013(3)
C85 0.036(4) 0.028(4) 0.043(4) -0.007(3) -0.013(3) -0.002(3)
C86 0.027(3) 0.029(3) 0.034(4) -0.013(3) -0.005(3) -0.001(3)
C87 0.036(4) 0.022(3) 0.034(4) -0.009(3) -0.011(3) -0.001(3)
C88 0.052(5) 0.027(4) 0.042(4) -0.005(3) -0.012(3) -0.019(3)
C89 0.034(4) 0.046(4) 0.052(5) -0.018(4) -0.022(4) -0.006(3)
C90 0.027(4) 0.049(5) 0.048(5) -0.013(4) -0.015(3) -0.010(3)
C91 0.031(4) 0.036(4) 0.039(4) -0.009(3) -0.016(3) -0.000(3)
C92 0.028(4) 0.044(4) 0.033(4) -0.008(3) -0.012(3) -0.010(3)
C93 0.027(4) 0.040(4) 0.048(4) -0.015(3) -0.020(3) 0.003(3)
C94 0.041(4) 0.045(5) 0.079(6) -0.030(4) -0.034(4) 0.009(4)
C95 0.034(4) 0.045(4) 0.030(4) -0.007(3) -0.008(3) -0.016(3)
C96 0.033(4) 0.055(5) 0.050(5) -0.019(4) -0.007(3) -0.019(4)
C97 0.023(3) 0.035(4) 0.063(5) -0.017(4) -0.008(3) -0.004(3)
C98 0.035(4) 0.026(3) 0.048(4) 0.000(3) -0.023(3) -0.008(3)
C99 0.035(4) 0.032(4) 0.028(3) -0.002(3) -0.007(3) -0.014(3)
C100 0.041(4) 0.037(4) 0.033(4) 0.001(3) -0.015(3) -0.009(3)
C101 0.039(4) 0.032(4) 0.050(5) 0.000(3) -0.008(4) -0.012(3)
C102 0.050(5) 0.028(4) 0.090(8) 0.011(5) -0.007(5) -0.009(4)
C103 0.048(5) 0.047(5) 0.048(5) 0.023(4) -0.010(4) -0.017(4)
C104 0.12(1) 0.032(5) 0.064(7) -0.002(4) -0.054(7) -0.009(5)
C105 0.035(4) 0.040(4) 0.041(4) 0.002(3) -0.010(3) -0.014(3)
C106 0.034(4) 0.054(5) 0.047(5) -0.010(4) -0.011(4) 0.001(4)
C107 0.049(6) 0.117(11) 0.035(5) 0.008(6) 0.002(4) -0.033(7)
C108 0.076(7) 0.096(9) 0.041(5) 0.007(5) -0.014(5) -0.040(7)
C109 0.045(5) 0.072(6) 0.053(5) 0.010(5) -0.027(4) -0.015(5)
C110 0.064(6) 0.063(6) 0.043(5) -0.002(4) -0.008(5) -0.011(5)
C111 0.043(5) 0.11(1) 0.037(5) -0.004(5) -0.006(4) -0.015(6)
C112 0.081(8) 0.11(1) 0.059(7) -0.028(7) -0.032(6) 0.018(7)
C113 0.113(9) 0.037(5) 0.029(4) -0.005(4) -0.008(5) 0.022(5)
C114 0.147(12) 0.026(4) 0.045(5) 0.004(4) -0.047(7) -0.010(5)
C115 0.033(4) 0.050(5) 0.039(4) 0.008(3) -0.009(3) -0.022(4)
C116 0.139(11) 0.028(4) 0.036(5) -0.005(4) -0.040(6) -0.002(5)
C117 0.130(11) 0.037(5) 0.033(5) -0.010(4) -0.019(6) 0.025(6)
C118 0.094(9) 0.053(6) 0.060(7) 0.001(5) 0.004(6) 0.039(6)
C119 0.148(12) 0.042(5) 0.035(5) -0.009(4) -0.032(6) -0.031(6)
C120 0.102(9) 0.050(6) 0.076(7) -0.014(5) -0.054(7) -0.013(6)
C121 0.072(6) 0.036(4) 0.081(7) -0.019(4) -0.045(6) -0.005(4)
C122 0.049(5) 0.044(4) 0.055(5) -0.025(4) -0.027(4) 0.005(4)
C123 0.057(5) 0.048(5) 0.039(4) -0.017(4) -0.027(4) 0.009(4)
C124 0.044(5) 0.051(5) 0.047(5) -0.016(4) -0.017(4) 0.006(4)
O1 0.059(5) 0.050(4) 0.090(6) -0.006(4) -0.016(4) 0.017(3)
O2 0.099(6) 0.037(3) 0.053(4) -0.013(3) -0.010(4) -0.014(4)
O3 0.069(5) 0.057(4) 0.101(6) -0.022(4) -0.017(4) -0.027(4)
O4 0.052(4) 0.045(4) 0.083(5) -0.006(3) -0.026(3) -0.019(3)
O5 0.064(5) 0.050(4) 0.120(7) -0.013(4) -0.042(5) -0.006(3)
O6 0.167(11) 0.035(4) 0.287(17) -0.014(6) -0.175(12) -0.013(5)
O7 0.048(4) 0.068(5) 0.146(8) -0.058(5) -0.031(4) -0.009(3)
O8 0.070(5) 0.065(5) 0.154(9) -0.039(5) -0.059(6) -0.009(4)
O17 0.027(2) 0.030(2) 0.037(3) -0.013(2) -0.014(2) 0.004(2)
O18 0.029(3) 0.034(3) 0.041(3) -0.007(2) -0.014(2) -0.002(2)
O19 0.055(3) 0.052(3) 0.051(3) -0.022(3) -0.010(3) -0.026(3)
O20 0.056(4) 0.043(3) 0.076(4) -0.033(3) -0.020(3) -0.004(3)
O21 0.037(3) 0.046(3) 0.068(4) -0.020(3) -0.013(3) -0.014(3)
O22 0.026(3) 0.063(4) 0.040(3) -0.020(3) -0.019(2) 0.013(2)
O23 0.031(3) 0.063(4) 0.050(3) -0.014(3) -0.020(3) 0.007(3)
O24 0.041(4) 0.153(9) 0.135(8) -0.116(7) -0.029(4) 0.014(4)
O25 0.044(4) 0.073(5) 0.195(11) -0.073(6) -0.045(5) 0.005(4)
O26 0.036(3) 0.048(3) 0.054(4) -0.004(3) -0.014(3) -0.009(3)
O27 0.034(3) 0.041(3) 0.078(4) -0.006(3) -0.034(3) 0.000(2)
O28 0.045(3) 0.041(3) 0.077(4) -0.019(3) -0.027(3) -0.009(3)
O29 0.131(8) 0.044(4) 0.171(9) -0.045(5) -0.109(8) 0.004(4)
O30 0.153(9) 0.037(4) 0.119(7) 0.028(4) -0.094(7) -0.035(5)
O31 0.057(4) 0.065(4) 0.112(6) -0.028(4) -0.049(4) -0.012(3)
O32 0.049(4) 0.061(4) 0.078(5) 0.008(4) -0.025(4) -0.018(3)
O33 0.092(6) 0.079(6) 0.069(5) 0.008(4) -0.027(4) -0.033(5)
O34 0.103(8) 0.042(5) 0.193(13) 0.029(6) 0.036(8) 0.001(5)
O35 0.086(6) 0.041(4) 0.134(9) 0.022(5) 0.004(6) -0.011(4)
O36 0.229(18) 0.169(13) 0.103(9) -0.055(9) 0.07(1) -0.130(14)
O37 0.070(4) 0.035(3) 0.052(4) -0.005(3) -0.020(3) -0.011(3)
O38 0.095(5) 0.035(3) 0.048(3) -0.007(3) -0.030(3) -0.023(3)
O39 0.075(4) 0.042(3) 0.052(4) 0.010(3) -0.028(3) -0.027(3)
O40 0.072(4) 0.046(3) 0.046(3) -0.002(3) -0.018(3) -0.025(3)
O41 0.18(1) 0.044(4) 0.053(4) -0.011(3) -0.020(5) -0.038(5)
O42 0.055(3) 0.030(3) 0.032(3) -0.007(2) -0.016(2) -0.001(2)
O43 0.054(3) 0.027(2) 0.032(3) -0.011(2) -0.011(2) -0.004(2)
O44 0.058(4) 0.047(3) 0.045(3) -0.006(3) -0.001(3) -0.016(3)
O45 0.034(3) 0.046(3) 0.057(3) -0.017(3) -0.012(3) -0.014(2)
O46 0.060(3) 0.020(2) 0.038(3) -0.001(2) -0.022(3) -0.004(2)
O47 0.030(3) 0.041(3) 0.055(3) -0.027(3) -0.011(2) -0.005(2)
O48 0.041(3) 0.038(3) 0.072(4) -0.015(3) -0.027(3) -0.010(2)
O49 0.029(3) 0.052(3) 0.058(4) -0.019(3) -0.021(2) -0.003(2)
O50 0.029(3) 0.047(3) 0.056(3) -0.027(3) -0.008(2) -0.006(2)
O51 0.051(4) 0.056(4) 0.086(5) -0.031(4) -0.039(4) 0.011(3)
O52 0.034(3) 0.058(3) 0.033(3) -0.012(2) -0.006(2) -0.023(2)
O53 0.041(3) 0.039(3) 0.028(3) 0.003(2) -0.012(2) -0.014(2)
O54 0.028(3) 0.062(4) 0.071(4) -0.029(3) -0.003(3) -0.011(3)
O55 0.033(3) 0.040(3) 0.100(5) -0.017(3) -0.012(3) -0.007(3)
O56 0.040(3) 0.045(3) 0.040(3) -0.005(2) -0.017(2) -0.013(2)
O57 0.032(3) 0.033(3) 0.043(3) 0.003(2) -0.007(2) -0.011(2)
O58 0.035(3) 0.044(3) 0.036(3) -0.003(2) -0.005(2) -0.011(2)
O59 0.061(5) 0.036(4) 0.111(7) 0.006(4) 0.003(4) 0.004(3)
O60 0.053(4) 0.074(5) 0.071(5) 0.043(4) -0.022(4) -0.012(4)
O61 0.032(3) 0.087(5) 0.076(5) -0.032(4) -0.012(3) -0.011(3)
O62 0.034(3) 0.104(6) 0.044(3) 0.004(3) -0.013(3) -0.026(3)
O63 0.040(4) 0.103(7) 0.062(5) -0.007(4) -0.008(3) -0.013(4)
O64 0.083(5) 0.080(5) 0.054(4) 0.002(4) -0.032(4) -0.027(4)
O65 0.079(5) 0.066(4) 0.059(4) 0.013(3) -0.034(4) -0.024(4)
O66 0.077(6) 0.219(14) 0.061(5) -0.064(7) -0.031(5) 0.045(7)
O67 0.053(4) 0.054(4) 0.037(3) -0.007(3) -0.004(3) 0.000(3)
O68 0.106(6) 0.039(3) 0.040(4) -0.004(3) 0.011(4) 0.025(4)
O69 0.132(7) 0.039(3) 0.068(5) 0.007(3) -0.065(5) -0.007(4)
O70 0.215(13) 0.056(5) 0.134(8) 0.047(5) -0.146(9) -0.067(6)
O71 0.35(2) 0.037(4) 0.069(6) -0.027(4) -0.000(9) 0.036(8)
O72 0.121(6) 0.038(3) 0.045(4) -0.009(3) -0.040(4) -0.019(4)
O73 0.094(5) 0.036(3) 0.037(3) -0.013(2) -0.021(3) -0.002(3)
O74 0.151(8) 0.060(4) 0.081(5) 0.008(4) -0.088(6) -0.029(5)
O75 0.067(4) 0.057(4) 0.131(7) -0.049(4) -0.074(5) 0.021(3)
O76 0.050(4) 0.062(4) 0.053(4) 0.002(3) -0.004(3) -0.010(3)

loop_
_atom_type_symbol
_atom_type_scat_dispersion_real
_atom_type_scat_dispersion_imag
_atom_type_scat_Cromer_Mann_a1
_atom_type_scat_Cromer_Mann_b1
_atom_type_scat_Cromer_Mann_a2
_atom_type_scat_Cromer_Mann_b2
_atom_type_scat_Cromer_Mann_a3
_atom_type_scat_Cromer_Mann_b3
_atom_type_scat_Cromer_Mann_a4
_atom_type_scat_Cromer_Mann_b4
_atom_type_scat_Cromer_Mann_c
_atom_type_scat_source
'C   ' 0.0020 0.0020 2.3100 20.8439 1.0200 10.2075 1.5886 0.5687 0.8650 51.6512 0.2156 International_Tables_Vol_IV_Table_2.2B
'H   ' 0.0000 0.0000 0.4930 10.5109 0.3229 26.1257 0.1402 3.1424 0.0408 57.7997 0.0030 International_Tables_Vol_IV_Table_2.2B
'O   ' 0.0080 0.0060 3.0485 13.2771 2.2868 5.7011 1.5463 0.3239 0.8670 32.9089 0.2508 International_Tables_Vol_IV_Table_2.2B

loop_
_geom_angle_atom_site_label_1
_geom_angle_atom_site_label_2
_geom_angle_atom_site_label_3
_geom_angle_site_symmetry_3
_geom_angle
_geom_angle_publ_flag
C23 C1 C6 . 117.5(10) yes
C23 C1 C2 . 120.9(9) yes
C6 C1 C2 . 121.6(8) yes
H21 C2 C3 . 121.610 no
H21 C2 C1 . 121.167 no
C3 C2 C1 . 117.2(8) yes
C24 C3 C4 . 120.7(7) yes
C24 C3 C2 . 117.5(8) yes
C4 C3 C2 . 121.7(8) yes
H41 C4 C5 . 119.620 no
H41 C4 C3 . 119.477 no
C5 C4 C3 . 120.9(7) yes
C7 C5 C6 . 121.3(7) yes
C7 C5 C4 . 120.4(7) yes
C6 C5 C4 . 118.3(7) yes
H61 C6 C5 . 119.957 no
H61 C6 C1 . 119.834 no
C5 C6 C1 . 120.2(8) yes
H71 C7 C8 . 116.372 no
H71 C7 C5 . 116.582 no
C8 C7 C5 . 127.1(8) yes
H81 C8 C9 . 115.945 no
H81 C8 C7 . 116.675 no
C9 C8 C7 . 127.4(7) yes
C14 C9 C10 . 118.2(8) yes
C14 C9 C8 . 126.6(7) yes
C10 C9 C8 . 115.2(7) yes
H101 C10 C11 . 119.831 no
H101 C10 C9 . 119.606 no
C11 C10 C9 . 120.5(8) yes
H111 C11 C12 . 119.555 no
H111 C11 C10 . 119.165 no
C12 C11 C10 . 121.3(9) yes
C15 C12 C13 . 121.3(7) yes
C15 C12 C11 . 123.1(8) yes
C13 C12 C11 . 115.6(8) yes
H131 C13 C14 . 118.533 no
H131 C13 C12 . 119.201 no
C14 C13 C12 . 122.3(7) yes
H141 C14 C9 . 119.198 no
H141 C14 C13 . 119.178 no
C9 C14 C13 . 121.6(7) yes
H151 C15 C16 . 117.337 no
H151 C15 C12 . 117.356 no
C16 C15 C12 . 125.3(8) yes
H161 C16 C17 . 116.428 no
H161 C16 C15 . 116.750 no
C17 C16 C15 . 126.8(7) yes
C22 C17 C18 . 118.9(7) yes
C22 C17 C16 . 120.9(7) yes
C18 C17 C16 . 120.1(7) yes
H181 C18 C19 . 119.097 no
H181 C18 C17 . 119.866 no
C19 C18 C17 . 121.0(7) yes
C25 C19 C20 . 121.2(9) yes
C25 C19 C18 . 120.0(9) yes
C20 C19 C18 . 118.8(8) yes
H201 C20 C21 . 118.923 no
H201 C20 C19 . 119.153 no
C21 C20 C19 . 121.9(8) yes
C26 C21 C22 . 118.2(8) yes
C26 C21 C20 . 123.9(8) yes
C22 C21 C20 . 117.8(7) yes
H221 C22 C17 . 119.285 no
H221 C22 C21 . 119.281 no
C17 C22 C21 . 121.5(7) yes
O2 C23 O1 . 127.5(9) yes
O2 C23 C1 . 113.3(9) yes
O1 C23 C1 . 119.1(10) yes
O4 C24 O3 . 123.9(9) yes
O4 C24 C3 . 112.2(7) yes
O3 C24 C3 . 123.9(8) yes
O6 C25 O5 . 122.4(11) yes
O6 C25 C19 . 119.8(11) yes
O5 C25 C19 . 117.8(10) yes
O8 C26 O7 . 120.1(9) yes
O8 C26 C21 . 125.7(9) yes
O7 C26 C21 . 114.2(8) yes
C49 C27 C32 . 120.6(7) yes
C49 C27 C28 . 120.3(8) yes
C32 C27 C28 . 119.0(9) yes
H281 C28 C29 . 120.074 no
H281 C28 C27 . 120.280 no
C29 C28 C27 . 119.6(9) yes
C50 C29 C30 . 118.0(7) yes
C50 C29 C28 . 120.6(8) yes
C30 C29 C28 . 121.2(9) yes
H301 C30 C31 . 120.247 no
H301 C30 C29 . 120.653 no
C31 C30 C29 . 119.1(8) yes
C33 C31 C32 . 119.0(8) yes
C33 C31 C30 . 121.8(8) yes
C32 C31 C30 . 119.1(8) yes
H321 C32 C27 . 119.030 no
H321 C32 C31 . 119.033 no
C27 C32 C31 . 121.9(8) yes
H331 C33 C34 . 117.720 no
H331 C33 C31 . 117.768 no
C34 C33 C31 . 124.5(8) yes
H341 C34 C35 . 115.473 no
H341 C34 C33 . 114.506 no
C35 C34 C33 . 130.0(8) yes
C40 C35 C36 . 118.5(9) yes
C40 C35 C34 . 124.4(8) yes
C36 C35 C34 . 117.2(8) yes
H361 C36 C37 . 120.535 no
H361 C36 C35 . 120.306 no
C37 C36 C35 . 119.2(11) yes
H371 C37 C38 . 118.783 no
H371 C37 C36 . 119.024 no
C38 C37 C36 . 122.2(10) yes
C41 C38 C39 . 123.6(8) yes
C41 C38 C37 . 119.0(9) yes
C39 C38 C37 . 117.3(8) yes
H391 C39 C40 . 119.085 no
H391 C39 C38 . 119.248 no
C40 C39 C38 . 121.7(8) yes
H401 C40 C35 . 119.482 no
H401 C40 C39 . 119.379 no
C35 C40 C39 . 121.1(8) yes
C422 C41 C421 . 79.3(17) yes
C422 C41 C38 . 143.5(16) yes
C421 C41 C38 . 134.3(13) yes
O10 C49 O9 . 124.2(5) yes
O10 C49 C27 . 115.4(5) yes
O9 C49 C27 . 120.3(5) yes
O12 C50 O11 . 123.6(5) yes
O12 C50 C29 . 113.2(5) yes
O11 C50 C29 . 122.9(5) yes
H531 C53 O18 . 106.559 no
H531 C53 O17 . 109.446 no
O18 C53 O17 . 111.8(6) yes
H531 C53 C54 . 109.791 no
O18 C53 C54 . 111.3(6) yes
O17 C53 C54 . 108.0(5) yes
H541 C54 O19 . 109.766 no
H541 C54 C55 . 108.720 no
O19 C54 C55 . 109.6(7) yes
H541 C54 C53 . 109.378 no
O19 C54 C53 . 109.5(6) yes
C55 C54 C53 . 109.9(6) yes
H551 C55 O20 . 110.922 no
H551 C55 C56 . 106.934 no
O20 C55 C56 . 110.0(7) yes
H551 C55 C54 . 110.035 no
O20 C55 C54 . 107.5(7) yes
C56 C55 C54 . 111.4(6) yes
H561 C56 O22 . 115.021 no
H561 C56 C57 . 107.644 no
O22 C56 C57 . 106.8(6) yes
H561 C56 C55 . 107.327 no
O22 C56 C55 . 106.4(6) yes
C57 C56 C55 . 113.9(6) yes
H571 C57 O18 . 114.575 no
H571 C57 C58 . 110.724 no
O18 C57 C58 . 104.0(6) yes
H571 C57 C56 . 105.299 no
O18 C57 C56 . 109.4(6) yes
C58 C57 C56 . 113.1(7) yes
H582 C58 H581 . 109.141 no
H582 C58 O21 . 109.148 no
H581 C58 O21 . 109.135 no
H582 C58 C57 . 108.766 no
H581 C58 C57 . 108.840 no
O21 C58 C57 . 111.7(7) yes
H591 C59 O23 . 110.183 no
H591 C59 O22 . 109.498 no
O23 C59 O22 . 108.9(7) yes
H591 C59 C60 . 107.193 no
O23 C59 C60 . 110.7(7) yes
O22 C59 C60 . 110.4(9) yes
H601 C60 O24 . 110.565 no
H601 C60 C61 . 108.568 no
O24 C60 C61 . 109.3(11) yes
H601 C60 C59 . 109.710 no
O24 C60 C59 . 108.6(8) yes
C61 C60 C59 . 110.1(7) yes
H611 C61 O25 . 107.281 no
H611 C61 C62 . 111.211 no
O25 C61 C62 . 109.9(6) yes
H611 C61 C60 . 109.384 no
O25 C61 C60 . 111.1(9) yes
C62 C61 C60 . 108.0(8) yes
H621 C62 O27 . 111.413 no
H621 C62 C63 . 109.101 no
O27 C62 C63 . 109.6(7) yes
H621 C62 C61 . 112.651 no
O27 C62 C61 . 105.9(7) yes
C63 C62 C61 . 108.1(7) yes
H631 C63 O23 . 112.519 no
H631 C63 C64 . 110.002 no
O23 C63 C64 . 106.0(7) yes
H631 C63 C62 . 104.401 no
O23 C63 C62 . 111.0(7) yes
C64 C63 C62 . 113.1(6) yes
H642 C64 H641 . 109.758 no
H642 C64 O26 . 108.824 no
H641 C64 O26 . 108.703 no
H642 C64 C63 . 108.803 no
H641 C64 C63 . 108.532 no
O26 C64 C63 . 112.2(7) yes
H651 C65 O28 . 109.073 no
H651 C65 O27 . 109.251 no
O28 C65 O27 . 110.7(7) yes
H651 C65 C66 . 112.272 no
O28 C65 C66 . 107.8(8) yes
O27 C65 C66 . 107.8(8) yes
H661 C66 O29 . 108.727 no
H661 C66 C67 . 108.890 no
O29 C66 C67 . 108.9(10) yes
H661 C66 C65 . 106.349 no
O29 C66 C65 . 112.0(9) yes
C67 C66 C65 . 111.9(8) yes
H671 C67 O30 . 112.148 no
H671 C67 C68 . 107.796 no
O30 C67 C68 . 107.6(10) yes
H671 C67 C66 . 107.084 no
O30 C67 C66 . 109.4(10) yes
C68 C67 C66 . 112.8(9) yes
H681 C68 O32 . 113.758 no
H681 C68 C69 . 104.532 no
O32 C68 C69 . 109.8(8) yes
H681 C68 C67 . 108.085 no
O32 C68 C67 . 105.9(9) yes
C69 C68 C67 . 114.9(9) yes
H691 C69 O28 . 113.645 no
H691 C69 C70 . 112.885 no
O28 C69 C70 . 102.3(7) yes
H691 C69 C68 . 103.368 no
O28 C69 C68 . 112.2(8) yes
C70 C69 C68 . 112.8(8) yes
H702 C70 H701 . 109.506 no
H702 C70 O31 . 108.798 no
H701 C70 O31 . 108.828 no
H702 C70 C69 . 108.353 no
H701 C70 C69 . 108.576 no
O31 C70 C69 . 112.8(7) yes
H711 C71 O33 . 108.296 no
H711 C71 O32 . 109.396 no
O33 C71 O32 . 111.7(8) yes
H711 C71 C72 . 112.477 no
O33 C71 C72 . 107.8(12) yes
O32 C71 C72 . 107.3(13) yes
H721 C72 O34 . 110.235 no
H721 C72 C73 . 104.596 no
O34 C72 C73 . 113.0(16) yes
H721 C72 C71 . 109.618 no
O34 C72 C71 . 107.5(14) yes
C73 C72 C71 . 111.9(11) yes
H731 C73 O35 . 108.867 no
H731 C73 C74 . 107.747 no
O35 C73 C74 . 110.8(11) yes
H731 C73 C72 . 109.278 no
O35 C73 C72 . 108.8(10) yes
C74 C73 C72 . 111.3(14) yes
H741 C74 O37 . 110.720 no
H741 C74 C75 . 107.278 no
O37 C74 C75 . 110.1(8) yes
H741 C74 C73 . 109.145 no
O37 C74 C73 . 107.1(11) yes
C75 C74 C73 . 112.5(12) yes
H751 C75 O33 . 115.842 no
H751 C75 C76 . 102.805 no
O33 C75 C76 . 106.9(12) yes
H751 C75 C74 . 100.646 no
O33 C75 C74 . 109.1(9) yes
C76 C75 C74 . 121.7(14) yes
H762 C76 H761 . 110.607 no
H762 C76 O36 . 109.998 no
H761 C76 O36 . 111.829 no
H762 C76 C75 . 109.448 no
H761 C76 C75 . 110.552 no
O36 C76 C75 . 104.4(14) yes
H771 C77 O38 . 109.528 no
H771 C77 O37 . 107.834 no
O38 C77 O37 . 110.8(7) yes
H771 C77 C78 . 111.029 no
O38 C77 C78 . 108.3(8) yes
O37 C77 C78 . 109.3(8) yes
H781 C78 O39 . 110.336 no
H781 C78 C79 . 105.411 no
O39 C78 C79 . 111.9(7) yes
H781 C78 C77 . 111.260 no
O39 C78 C77 . 106.5(7) yes
C79 C78 C77 . 111.4(7) yes
H791 C79 O40 . 108.474 no
H791 C79 C80 . 108.479 no
O40 C79 C80 . 111.2(8) yes
H791 C79 C78 . 111.194 no
O40 C79 C78 . 108.6(7) yes
C80 C79 C78 . 108.9(7) yes
H801 C80 O42 . 113.599 no
H801 C80 C81 . 106.533 no
O42 C80 C81 . 109.2(6) yes
H801 C80 C79 . 109.879 no
O42 C80 C79 . 105.3(6) yes
C81 C80 C79 . 112.5(7) yes
H811 C81 O38 . 114.482 no
H811 C81 C82 . 109.911 no
O38 C81 C82 . 104.8(6) yes
H811 C81 C80 . 104.411 no
O38 C81 C80 . 109.7(7) yes
C82 C81 C80 . 113.8(8) yes
H822 C82 H821 . 109.401 no
H822 C82 O41 . 109.245 no
H821 C82 O41 . 109.315 no
H822 C82 C81 . 109.573 no
H821 C82 C81 . 108.924 no
O41 C82 C81 . 110.4(8) yes
H831 C83 O43 . 107.614 no
H831 C83 O42 . 110.602 no
O43 C83 O42 . 110.3(6) yes
H831 C83 C84 . 110.617 no
O43 C83 C84 . 110.4(6) yes
O42 C83 C84 . 107.3(6) yes
H841 C84 O44 . 106.998 no
H841 C84 C85 . 109.965 no
O44 C84 C85 . 111.5(7) yes
H841 C84 C83 . 111.854 no
O44 C84 C83 . 109.7(7) yes
C85 C84 C83 . 107.0(7) yes
H851 C85 O45 . 109.307 no
H851 C85 C86 . 108.333 no
O45 C85 C86 . 110.1(6) yes
H851 C85 C84 . 108.719 no
O45 C85 C84 . 109.6(7) yes
C86 C85 C84 . 110.7(6) yes
H861 C86 O17 . 115.308 no
H861 C86 C87 . 107.415 no
O17 C86 C87 . 107.6(6) yes
H861 C86 C85 . 110.354 no
O17 C86 C85 . 103.7(5) yes
C87 C86 C85 . 112.6(6) yes
H871 C87 O43 . 110.863 no
H871 C87 C88 . 109.595 no
O43 C87 C88 . 107.1(6) yes
H871 C87 C86 . 105.637 no
O43 C87 C86 . 111.1(6) yes
C88 C87 C86 . 112.5(6) yes
H882 C88 H881 . 109.522 no
H882 C88 O46 . 109.117 no
H881 C88 O46 . 109.306 no
H882 C88 C87 . 108.997 no
H881 C88 C87 . 109.254 no
O46 C88 C87 . 110.7(6) yes
H891 C89 O48 . 108.818 no
H891 C89 O47 . 109.923 no
O48 C89 O47 . 110.6(6) yes
H891 C89 C90 . 111.855 no
O48 C89 C90 . 108.5(6) yes
O47 C89 C90 . 107.1(7) yes
H901 C90 O49 . 110.307 no
H901 C90 C91 . 108.912 no
O49 C90 C91 . 109.0(6) yes
H901 C90 C89 . 109.359 no
O49 C90 C89 . 109.0(7) yes
C91 C90 C89 . 110.2(6) yes
H911 C91 O50 . 109.793 no
H911 C91 C92 . 108.751 no
O50 C91 C92 . 110.7(6) yes
H911 C91 C90 . 110.734 no
O50 C91 C90 . 108.1(6) yes
C92 C91 C90 . 108.9(6) yes
H921 C92 O52 . 114.223 no
H921 C92 C93 . 105.856 no
O52 C92 C93 . 109.5(6) yes
H921 C92 C91 . 111.690 no
O52 C92 C91 . 103.5(6) yes
C93 C92 C91 . 112.2(6) yes
H931 C93 O48 . 113.850 no
H931 C93 C94 . 108.038 no
O48 C93 C94 . 106.1(7) yes
H931 C93 C92 . 105.266 no
O48 C93 C92 . 109.2(6) yes
C94 C93 C92 . 114.6(7) yes
H942 C94 H941 . 109.562 no
H942 C94 O51 . 108.890 no
H941 C94 O51 . 108.869 no
H942 C94 C93 . 108.983 no
H941 C94 C93 . 109.276 no
O51 C94 C93 . 111.2(7) yes
H951 C95 O53 . 106.933 no
H951 C95 O52 . 109.895 no
O53 C95 O52 . 110.8(6) yes
H951 C95 C96 . 109.792 no
O53 C95 C96 . 111.3(6) yes
O52 C95 C96 . 108.1(6) yes
H961 C96 O54 . 110.499 no
H961 C96 C97 . 107.950 no
O54 C96 C97 . 109.2(7) yes
H961 C96 C95 . 107.974 no
O54 C96 C95 . 109.4(6) yes
C97 C96 C95 . 111.9(7) yes
H971 C97 O55 . 106.496 no
H971 C97 C98 . 111.400 no
O55 C97 C98 . 109.4(6) yes
H971 C97 C96 . 105.800 no
O55 C97 C96 . 114.3(7) yes
C98 C97 C96 . 109.4(7) yes
H981 C98 O57 . 110.675 no
H981 C98 C99 . 109.046 no
O57 C98 C99 . 109.7(6) yes
H981 C98 C97 . 111.418 no
O57 C98 C97 . 107.1(6) yes
C99 C98 C97 . 108.8(6) yes
H991 C99 O53 . 113.744 no
H991 C99 C100 . 107.980 no
O53 C99 C100 . 106.8(6) yes
H991 C99 C98 . 107.663 no
O53 C99 C98 . 107.3(6) yes
C100 C99 C98 . 113.4(6) yes
H1002 C100 H1001 . 109.473 no
H1002 C100 O56 . 108.516 no
H1001 C100 O56 . 108.504 no
H1002 C100 C99 . 108.457 no
H1001 C100 C99 . 108.492 no
O56 C100 C99 . 113.4(7) yes
H1011 C101 O58 . 106.983 no
H1011 C101 O57 . 108.155 no
O58 C101 O57 . 113.2(7) yes
H1011 C101 C102 . 113.464 no
O58 C101 C102 . 107.9(7) yes
O57 C101 C102 . 107.3(7) yes
H1021 C102 O59 . 108.561 no
H1021 C102 C103 . 108.153 no
O59 C102 C103 . 110.7(10) yes
H1021 C102 C101 . 109.987 no
O59 C102 C101 . 109.4(8) yes
C103 C102 C101 . 110.1(9) yes
H1031 C103 O60 . 108.825 no
H1031 C103 C115 . 113.360 no
O60 C103 C115 . 106.2(7) yes
H1031 C103 C102 . 104.757 no
O60 C103 C102 . 114.1(10) yes
C115 C103 C102 . 109.7(8) yes
H1041 C104 O70 . 110.915 no
H1041 C104 C116 . 109.149 no
O70 C104 C116 . 108.0(10) yes
H1041 C104 C114 . 108.976 no
O70 C104 C114 . 109.2(9) yes
C116 C104 C114 . 110.6(10) yes
H1051 C105 O58 . 112.128 no
H1051 C105 C115 . 100.848 no
O58 C105 C115 . 114.5(7) yes
H1051 C105 C106 . 112.303 no
O58 C105 C106 . 103.4(7) yes
C115 C105 C106 . 114.0(7) yes
H1062 C106 H1061 . 109.177 no
H1062 C106 O61 . 109.518 no
H1061 C106 O61 . 109.428 no
H1062 C106 C105 . 109.631 no
H1061 C106 C105 . 109.334 no
O61 C106 C105 . 109.7(7) yes
H1071 C107 O63 . 103.582 no
H1071 C107 O62 . 110.619 no
O63 C107 O62 . 113.8(9) yes
H1071 C107 C108 . 111.823 no
O63 C107 C108 . 112.5(12) yes
O62 C107 C108 . 104.7(9) yes
H1081 C108 O64 . 106.899 no
H1081 C108 C109 . 110.113 no
O64 C108 C109 . 110.1(10) yes
H1081 C108 C107 . 107.487 no
O64 C108 C107 . 113.1(11) yes
C109 C108 C107 . 109.1(10) yes
H1091 C109 O65 . 110.461 no
H1091 C109 C110 . 108.797 no
O65 C109 C110 . 109.3(10) yes
H1091 C109 C108 . 108.704 no
O65 C109 C108 . 108.9(8) yes
C110 C109 C108 . 110.8(9) yes
H1101 C110 O67 . 113.657 no
H1101 C110 C111 . 108.168 no
O67 C110 C111 . 107.1(8) yes
H1101 C110 C109 . 109.487 no
O67 C110 C109 . 105.9(8) yes
C111 C110 C109 . 112.6(11) yes
H1111 C111 O63 . 113.746 no
H1111 C111 C112 . 107.004 no
O63 C111 C112 . 106.5(10) yes
H1111 C111 C110 . 105.282 no
O63 C111 C110 . 108.2(9) yes
C112 C111 C110 . 116.4(11) yes
H1122 C112 H1121 . 109.453 no
H1122 C112 O66 . 109.487 no
H1121 C112 O66 . 110.144 no
H1122 C112 C111 . 108.191 no
H1121 C112 C111 . 109.294 no
O66 C112 C111 . 110.2(12) yes
H1131 C113 O68 . 107.676 no
H1131 C113 O67 . 108.105 no
O68 C113 O67 . 111.5(8) yes
H1131 C113 C114 . 111.280 no
O68 C113 C114 . 109.9(12) yes
O67 C113 C114 . 108.5(8) yes
H1141 C114 O69 . 108.245 no
H1141 C114 C104 . 105.172 no
O69 C114 C104 . 112.8(10) yes
H1141 C114 C113 . 111.487 no
O69 C114 C113 . 108.9(11) yes
C104 C114 C113 . 110.2(8) yes
H1151 C115 O62 . 113.921 no
H1151 C115 C105 . 104.259 no
O62 C115 C105 . 110.9(8) yes
H1151 C115 C103 . 111.467 no
O62 C115 C103 . 103.4(7) yes
C105 C115 C103 . 113.3(7) yes
H1161 C116 O72 . 107.991 no
H1161 C116 C117 . 107.910 no
O72 C116 C117 . 112.6(7) yes
H1161 C116 C104 . 112.106 no
O72 C116 C104 . 107.8(9) yes
C117 C116 C104 . 108.5(11) yes
H1171 C117 O68 . 109.509 no
H1171 C117 C118 . 110.258 no
O68 C117 C118 . 107.3(9) yes
H1171 C117 C116 . 105.604 no
O68 C117 C116 . 112.3(9) yes
C118 C117 C116 . 111.8(13) yes
H1182 C118 H1181 . 109.258 no
H1182 C118 O71 . 109.829 no
H1181 C118 O71 . 109.108 no
H1182 C118 C117 . 109.714 no
H1181 C118 C117 . 109.611 no
O71 C118 C117 . 109.2(11) yes
H1191 C119 O73 . 108.011 no
H1191 C119 O72 . 109.550 no
O73 C119 O72 . 109.7(9) yes
H1191 C119 C120 . 108.933 no
O73 C119 C120 . 111.3(10) yes
O72 C119 C120 . 109.3(8) yes
H1201 C120 O74 . 107.440 no
H1201 C120 C121 . 113.205 no
O74 C120 C121 . 109.0(9) yes
H1201 C120 C119 . 109.797 no
O74 C120 C119 . 111.0(11) yes
C121 C120 C119 . 106.4(8) yes
H1211 C121 O75 . 111.655 no
H1211 C121 C122 . 106.873 no
O75 C121 C122 . 109.1(9) yes
H1211 C121 C120 . 107.617 no
O75 C121 C120 . 108.6(8) yes
C122 C121 C120 . 113.0(8) yes
H1221 C122 O47 . 111.807 no
H1221 C122 C123 . 108.086 no
O47 C122 C123 . 109.1(7) yes
H1221 C122 C121 . 110.214 no
O47 C122 C121 . 106.3(7) yes
C123 C122 C121 . 111.3(8) yes
H1231 C123 O73 . 113.233 no
H1231 C123 C124 . 109.081 no
O73 C123 C124 . 105.6(7) yes
H1231 C123 C122 . 104.882 no
O73 C123 C122 . 110.2(7) yes
C124 C123 C122 . 114.2(8) yes
H1242 C124 H1241 . 109.525 no
H1242 C124 O76 . 108.236 no
H1241 C124 O76 . 108.311 no
H1242 C124 C123 . 108.600 no
H1241 C124 C123 . 108.359 no
O76 C124 C123 . 113.7(8) yes
H4211 C421 C431 . 115.937 no
H4211 C421 C422 . 162.999 no
C431 C421 C422 . 79.2(13) yes
H4211 C421 C41 . 115.408 no
C431 C421 C41 . 128.6(15) yes
C422 C421 C41 . 49.9(12) yes
H4221 C422 C432 . 111.053 no
H4221 C422 C41 . 110.372 no
C432 C422 C41 . 138.6(22) yes
H4221 C422 C421 . 158.191 no
C432 C422 C421 . 88.4(16) yes
C41 C422 C421 . 50.7(13) yes
H4821 C431 C481 . 26.380 no
H4821 C431 C441 . 146.228 no
C481 C431 C441 . 119.9(4) yes
H4821 C431 C432 . 165.166 no
C481 C431 C432 . 138.8(8) yes
C441 C431 C432 . 18.9(7) yes
H4821 C431 C421 . 93.829 no
C481 C431 C421 . 120.2(9) yes
C441 C431 C421 . 119.9(9) yes
C432 C431 C421 . 101.0(10) yes
H4411 C432 C482 . 161.299 no
H4411 C432 C442 . 41.146 no
C482 C432 C442 . 120.2(4) yes
H4411 C432 C431 . 167.584 no
C482 C432 C431 . 31.1(7) yes
C442 C432 C431 . 151.3(8) yes
H4411 C432 C422 . 76.285 no
C482 C432 C422 . 122.4(12) yes
C442 C432 C422 . 117.4(12) yes
C431 C432 C422 . 91.3(13) yes
H4411 C441 C482 . 150.302 no
H4411 C441 C451 . 120.056 no
C482 C441 C451 . 89.7(6) yes
H4411 C441 C442 . 52.663 no
C482 C441 C442 . 157.0(12) yes
C451 C441 C442 . 67.4(9) yes
H4411 C441 C431 . 120.099 no
C482 C441 C431 . 30.2(5) yes
C451 C441 C431 . 119.9(4) yes
C442 C441 C431 . 172.8(10) yes
H4421 C442 H4411 . 78.607 no
H4421 C442 O131 . 58.638 no
H4411 C442 O131 . 134.954 no
H4421 C442 C511 . 100.576 no
H4411 C442 C511 . 179.207 no
O131 C442 C511 . 44.3(5) yes
H4421 C442 C452 . 119.777 no
H4411 C442 C452 . 161.616 no
O131 C442 C452 . 62.7(7) yes
C511 C442 C452 . 19.2(5) yes
H4421 C442 C451 . 155.450 no
H4411 C442 C451 . 125.930 no
O131 C442 C451 . 97.5(9) yes
C511 C442 C451 . 54.9(6) yes
C452 C442 C451 . 35.7(5) yes
H4421 C442 C441 . 137.576 no
H4411 C442 C441 . 58.935 no
O131 C442 C441 . 160.2(10) yes
C511 C442 C441 . 121.8(11) yes
C452 C442 C441 . 102.7(8) yes
H4421 C442 C432 . 120.543 no
H4411 C442 C432 . 41.926 no
O131 C442 C432 . 167.2(5) yes
C511 C442 C432 . 138.9(6) yes
C452 C442 C432 . 119.7(4) yes
C451 C442 C441 . 67.0(7) yes
C451 C442 C432 . 84.0(6) yes
C441 C442 C432 . 17.0(7) yes
C511 C451 C472 . 150.1(6) yes
C511 C451 C462 . 91.9(8) yes
C472 C451 C462 . 58.2(6) yes
C511 C451 C461 . 119.7(5) yes
C472 C451 C461 . 30.4(4) yes
C462 C451 C461 . 27.8(7) yes
C511 C451 C452 . 2.6(11) yes
C472 C451 C452 . 152.7(13) yes
C462 C451 C452 . 94.5(12) yes
C461 C451 C452 . 122.3(11) yes
C511 C451 C441 . 120.1(4) yes
C472 C451 C441 . 89.8(5) yes
C462 C451 C441 . 148.0(7) yes
C461 C451 C441 . 120.2(4) yes
C452 C451 C441 . 117.5(11) yes
C511 C451 C442 . 74.4(7) yes
C472 C451 C442 . 135.4(9) yes
C462 C451 C442 . 166.3(11) yes
C461 C451 C442 . 165.8(8) yes
C452 C451 C442 . 71.8(9) yes
C441 C451 C442 . 45.6(7) yes
O141 C452 O131 . 83.8(7) yes
O141 C452 C512 . 31.3(8) yes
O131 C452 C512 . 54.4(8) yes
O141 C452 C462 . 93.8(9) yes
O131 C452 C462 . 164.8(7) yes
C512 C452 C462 . 119.3(6) yes
O141 C452 C451 . 138.0(13) yes
O131 C452 C451 . 137.9(13) yes
C512 C452 C451 . 167.1(11) yes
C462 C452 C451 . 47.8(9) yes
O141 C452 C442 . 141.2(9) yes
O131 C452 C442 . 67.8(8) yes
C512 C452 C442 . 120.4(4) yes
C462 C452 C442 . 120.3(4) yes
C451 C452 C442 . 72.5(10) yes
H4621 C461 H4611 . 22.753 no
H4621 C461 C522 . 118.621 no
H4611 C461 C522 . 95.871 no
H4621 C461 C472 . 172.240 no
H4611 C461 C472 . 149.482 no
C522 C461 C472 . 53.6(7) yes
H4621 C461 C471 . 143.112 no
H4611 C461 C471 . 120.358 no
C522 C461 C471 . 24.5(4) yes
C472 C461 C471 . 29.1(7) yes
H4621 C461 C451 . 96.972 no
H4611 C461 C451 . 119.732 no
C522 C461 C451 . 144.4(6) yes
C472 C461 C451 . 90.8(8) yes
C471 C461 C451 . 119.9(4) yes
H4621 C462 H4611 . 29.442 no
H4621 C462 C511 . 103.139 no
H4611 C462 C511 . 132.574 no
H4621 C462 C472 . 120.731 no
H4611 C462 C472 . 91.282 no
C511 C462 C472 . 136.1(7) yes
H4621 C462 C451 . 156.779 no
H4611 C462 C451 . 173.787 no
C511 C462 C451 . 53.6(7) yes
C472 C462 C451 . 82.5(7) yes
H4621 C462 C452 . 119.123 no
H4611 C462 C452 . 148.559 no
C511 C462 C452 . 16.0(6) yes
C472 C462 C452 . 120.1(4) yes
C451 C462 C452 . 37.6(6) yes
O162 C471 C522 . 49.9(10) yes
O162 C471 C521 . 40.3(7) yes
C522 C471 C521 . 10.0(10) yes
O162 C471 C482 . 116.6(7) yes
C522 C471 C482 . 166.2(12) yes
C521 C471 C482 . 156.2(6) yes
O162 C471 C481 . 81.1(7) yes
C522 C471 C481 . 130.0(11) yes
C521 C471 C481 . 120.1(5) yes
C482 C471 C481 . 36.2(4) yes
O162 C471 C472 . 165.7(10) yes
C522 C471 C472 . 140.8(16) yes
C521 C471 C472 . 150.8(10) yes
C482 C471 C472 . 53.0(7) yes
C481 C471 C472 . 89.2(9) yes
O162 C471 C461 . 156.8(7) yes
C522 C471 C461 . 110.0(10) yes
C521 C471 C461 . 120.0(4) yes
C482 C471 C461 . 83.8(5) yes
C481 C471 C461 . 120.0(4) yes
C472 C471 C461 . 30.8(8) yes
C522 C472 C482 . 120.4(6) yes
C522 C472 C481 . 81.3(6) yes
C482 C472 C481 . 39.2(5) yes
C522 C472 C471 . 19.9(9) yes
C482 C472 C471 . 100.5(10) yes
C481 C472 C471 . 61.4(8) yes
C522 C472 C461 . 100.1(9) yes
C482 C472 C461 . 139.4(9) yes
C481 C472 C461 . 178.6(10) yes
C471 C472 C461 . 120.1(13) yes
C522 C472 C462 . 119.6(4) yes
C482 C472 C462 . 119.9(4) yes
C481 C472 C462 . 159.1(6) yes
C471 C472 C462 . 139.6(10) yes
C461 C472 C462 . 19.5(8) yes
C522 C472 C451 . 158.9(7) yes
C482 C472 C451 . 80.6(5) yes
C481 C472 C451 . 119.8(7) yes
C471 C472 C451 . 178.9(12) yes
C461 C472 C451 . 58.8(7) yes
C462 C472 C451 . 39.3(5) yes
H4821 C481 H4811 . 83.000 no
H4821 C481 C482 . 67.362 no
H4811 C481 C482 . 150.339 no
H4821 C481 C431 . 37.020 no
H4811 C481 C431 . 119.969 no
C482 C481 C431 . 30.3(7) yes
H4821 C481 C471 . 157.180 no
H4811 C481 C471 . 119.832 no
C482 C481 C471 . 89.8(8) yes
C431 C481 C471 . 120.2(4) yes
H4821 C481 C472 . 127.709 no
H4811 C481 C472 . 149.312 no
C482 C481 C472 . 60.3(7) yes
C431 C481 C472 . 90.7(5) yes
C471 C481 C472 . 29.5(4) yes
H4821 C482 C481 . 40.321 no
H4821 C482 C471 . 94.340 no
C481 C482 C471 . 54.0(7) yes
H4821 C482 C441 . 139.237 no
C481 C482 C441 . 179.6(12) yes
C471 C482 C441 . 126.4(8) yes
H4821 C482 C472 . 120.828 no
C481 C482 C472 . 80.5(9) yes
C471 C482 C472 . 26.5(4) yes
C441 C482 C472 . 99.9(7) yes
H4821 C482 C432 . 119.403 no
C481 C482 C432 . 159.7(9) yes
C471 C482 C432 . 146.2(6) yes
C441 C482 C432 . 19.8(6) yes
C472 C482 C432 . 119.8(4) yes
O142 C511 O141 . 82.2(11) yes
O142 C511 O131 . 40.5(9) yes
O141 C511 O131 . 120.5(5) yes
O142 C511 C512 . 39.4(8) yes
O141 C511 C512 . 44.1(14) yes
O131 C511 C512 . 79.8(14) yes
O142 C511 C462 . 162.5(12) yes
O141 C511 C462 . 93.3(10) yes
O131 C511 C462 . 146.1(9) yes
C512 C511 C462 . 130.5(18) yes
O142 C511 C442 . 106.3(10) yes
O141 C511 C442 . 153.7(13) yes
O131 C511 C442 . 66.1(9) yes
C512 C511 C442 . 144.4(17) yes
C462 C511 C442 . 85.2(6) yes
O142 C511 C451 . 154.2(10) yes
O141 C511 C451 . 123.6(9) yes
O131 C511 C451 . 114.5(9) yes
C512 C511 C451 . 164.9(17) yes
C462 C511 C451 . 34.5(5) yes
C442 C511 C451 . 50.7(5) yes
O142 C512 O141 . 146.1(19) yes
O142 C512 O132 . 119.4(4) yes
O141 C512 O132 . 43.9(21) yes
O142 C512 O131 . 52.2(8) yes
O141 C512 O131 . 148.0(19) yes
O132 C512 O131 . 168.0(16) yes
O142 C512 C511 . 115.0(12) yes
O141 C512 C511 . 93.3(17) yes
O132 C512 C511 . 123.9(13) yes
O131 C512 C511 . 62.9(12) yes
O142 C512 C452 . 119.5(4) yes
O141 C512 C452 . 89.9(15) yes
O132 C512 C452 . 119.1(4) yes
O131 C512 C452 . 67.5(7) yes
C511 C512 C452 . 4.8(12) yes
O162 C521 O161 . 42.9(9) yes
O162 C521 O152 . 172.7(12) yes
O161 C521 O152 . 140.8(9) yes
O162 C521 O151 . 162.1(10) yes
O161 C521 O151 . 119.9(4) yes
O152 C521 O151 . 24.1(8) yes
O162 C521 C471 . 78.0(10) yes
O161 C521 C471 . 118.7(7) yes
O152 C521 C471 . 96.2(9) yes
O151 C521 C471 . 119.9(8) yes
O162 C522 O161 . 27.2(7) yes
O162 C522 O152 . 120.2(5) yes
O161 C522 O152 . 94.1(7) yes
O162 C522 O151 . 105.3(8) yes
O161 C522 O151 . 79.9(5) yes
O152 C522 O151 . 15.3(7) yes
O162 C522 C471 . 101.4(14) yes
O161 C522 C471 . 127.2(12) yes
O152 C522 C471 . 138.4(14) yes
O151 C522 C471 . 152.8(13) yes
O162 C522 C461 . 144.9(9) yes
O161 C522 C461 . 161.1(4) yes
O152 C522 C461 . 93.9(9) yes
O151 C522 C461 . 109.1(8) yes
C471 C522 C461 . 45.5(7) yes
O162 C522 C472 . 120.1(9) yes
O161 C522 C472 . 144.4(7) yes
O152 C522 C472 . 119.6(9) yes
O151 C522 C472 . 134.7(8) yes
C471 C522 C472 . 19.3(8) yes
C461 C522 C472 . 26.2(4) yes
H1 O1 C23 . 107.647 no
H7 O7 C26 . 130.545 no
H10 O10 C49 . 102.302 no
H11 O11 C50 . 97.780 no
H12 O12 C50 . 125.894 no
C53 O17 C86 . 119.1(5) yes
C53 O18 C57 . 112.5(5) yes
H1120 O20 C55 . 104.551 no
C59 O22 C56 . 119.9(6) yes
C59 O23 C63 . 112.9(7) yes
H1124 O24 C60 . 137.964 no
H1126 O26 C64 . 119.860 no
C65 O27 C62 . 114.6(7) yes
C65 O28 C69 . 115.1(7) yes
H1130 O30 C67 . 90.575 no
C71 O32 C68 . 120.7(8) yes
C71 O33 C75 . 113.8(10) yes
C77 O37 C74 . 118.5(8) yes
C77 O38 C81 . 114.5(6) yes
H1140 O40 C79 . 90.826 no
C83 O42 C80 . 120.2(6) yes
C83 O43 C87 . 112.5(5) yes
C89 O47 C122 . 121.4(7) yes
C89 O48 C93 . 115.2(6) yes
H2249 O49 C90 . 119.582 no
H2250 O50 C91 . 98.520 no
C95 O52 C92 . 119.4(5) yes
C95 O53 C99 . 113.1(5) yes
H2256 O56 C100 . 132.205 no
C101 O57 C98 . 116.8(6) yes
C101 O58 C105 . 114.0(6) yes
H2260 O60 C103 . 78.652 no
H2261 O61 C106 . 118.112 no
C107 O62 C115 . 122.6(8) yes
C107 O63 C111 . 112.9(8) yes
H2264 O64 C108 . 137.736 no
C113 O67 C110 . 116.5(9) yes
C113 O68 C117 . 115.1(8) yes
H2269 O69 C114 . 104.644 no
H2270 O70 C104 . 104.693 no
H2271 O71 C118 . 63.458 no
C116 O72 C119 . 121.1(7) yes
C119 O73 C123 . 110.2(6) yes
H2274 O74 C120 . 85.217 no
H2275 O75 C121 . 108.683 no
H3479 O79 H3379 . 129.654 no
H3480 O80 H3380 . 155.486 no
H3482 O82 H3382 . 172.794 no
H3487 O87 H3387 . 163.376 no
H3489 O89 H3389 . 112.086 no
H3490 O90 H3390 . 139.993 no
H3491 O91 H3391 . 63.261 no
H3392 O92 H52 . 161.478 no
H3493 O93 H3393 . 156.078 no
H3497 O97 H3397 . 92.595 no
H3405 O105 H3305 . 163.377 no
O142 O131 C511 . 95.1(13) yes
O142 O131 C442 . 163.2(16) yes
C511 O131 C442 . 69.6(9) yes
O142 O131 C512 . 58.1(10) yes
C511 O131 C512 . 37.2(7) yes
C442 O131 C512 . 106.2(10) yes
O142 O131 C452 . 115.9(15) yes
C511 O131 C452 . 20.9(7) yes
C442 O131 C452 . 49.4(5) yes
C512 O131 C452 . 58.1(7) yes
O141 O132 C512 . 45.2(15) yes
O132 O141 C512 . 90.5(27) yes
O132 O141 C511 . 120.8(31) yes
C512 O141 C511 . 42.5(10) yes
O132 O141 C452 . 127.8(30) yes
C512 O141 C452 . 59.0(10) yes
C511 O141 C452 . 16.7(5) yes
O131 O142 C511 . 44.3(7) yes
O131 O142 C512 . 69.8(10) yes
C511 O142 C512 . 25.6(6) yes
O131 O142 O104 1_455 163.2(21) yes
C511 O142 O104 1_455 152.1(18) yes
C512 O142 O104 1_455 126.8(15) yes
C521 O151 C522 . 23.7(5) yes
C521 O152 C522 . 32.6(5) yes
O162 O161 C522 . 41.5(8) yes
O162 O161 C521 . 56.6(10) yes
C522 O161 C521 . 17.7(4) yes
O161 O162 C521 . 80.4(13) yes
O161 O162 C522 . 111.3(14) yes
C521 O162 C522 . 33.1(6) yes
O161 O162 C471 . 138.3(15) yes
C521 O162 C471 . 61.7(8) yes
C522 O162 C471 . 28.7(6) yes
O301 O300 O104 1_545 147.2(28) yes
O302 O301 O300 . 126.9(33) yes
O303 O302 O301 . 116.9(29) yes
O308 O307 O306 . 148.9(43) yes
O309 O308 O307 . 141.3(46) yes
C442 H4411 C432 . 96.928 no
C442 H4411 C441 . 68.366 no
C432 H4411 C441 . 28.558 no
H4621 H4611 C461 . 109.130 no
H4621 H4611 C462 . 70.439 no
C461 H4611 C462 . 38.673 no
C461 H4621 H4611 . 48.117 no
C461 H4621 C462 . 31.995 no
H4611 H4621 C462 . 80.128 no
C481 H4821 C431 . 116.588 no
C481 H4821 C482 . 72.316 no
C431 H4821 C482 . 44.322 no

loop_
_geom_bond_atom_site_label_1
_geom_bond_atom_site_label_2
_geom_bond_distance
_geom_bond_publ_flag
C1 C23 1.523(12) yes
C1 C6 1.423(14) yes
C1 C2 1.395(15) yes
C2 H21 0.999 no
C2 C3 1.401(12) yes
C3 C24 1.512(13) yes
C3 C4 1.398(12) yes
C4 H41 1.003 no
C4 C5 1.403(12) yes
C5 C7 1.467(12) yes
C5 C6 1.392(11) yes
C6 H61 1.002 no
C7 H71 0.999 no
C7 C8 1.324(12) yes
C8 H81 1.000 no
C8 C9 1.482(12) yes
C9 C14 1.324(11) yes
C9 C10 1.409(13) yes
C10 H101 0.998 no
C10 C11 1.369(16) yes
C11 H111 1.001 no
C11 C12 1.387(14) yes
C12 C15 1.472(12) yes
C12 C13 1.394(11) yes
C13 H131 1.002 no
C13 C14 1.370(13) yes
C14 H141 0.997 no
C15 H151 1.001 no
C15 C16 1.329(12) yes
C16 H161 0.998 no
C16 C17 1.476(11) yes
C17 C22 1.385(11) yes
C17 C18 1.396(11) yes
C18 H181 1.000 no
C18 C19 1.399(13) yes
C19 C25 1.462(14) yes
C19 C20 1.413(13) yes
C20 H201 1.000 no
C20 C21 1.370(12) yes
C21 C26 1.439(13) yes
C21 C22 1.437(12) yes
C22 H221 0.999 no
C23 O2 1.313(13) yes
C23 O1 1.229(14) yes
C24 O4 1.309(11) yes
C24 O3 1.216(12) yes
C25 O6 1.249(15) yes
C25 O5 1.258(15) yes
C26 O8 1.195(12) yes
C26 O7 1.321(12) yes
C27 C49 1.480(9) yes
C27 C32 1.378(13) yes
C27 C28 1.391(14) yes
C28 H281 1.002 no
C28 C29 1.410(14) yes
C29 C50 1.509(9) yes
C29 C30 1.389(13) yes
C30 H301 0.995 no
C30 C31 1.395(13) yes
C31 C33 1.503(13) yes
C31 C32 1.409(13) yes
C32 H321 0.998 no
C33 H331 1.004 no
C33 C34 1.328(13) yes
C34 H341 0.996 no
C34 C35 1.444(12) yes
C35 C40 1.377(13) yes
C35 C36 1.407(16) yes
C36 H361 1.000 no
C36 C37 1.401(17) yes
C37 H371 1.000 no
C37 C38 1.382(15) yes
C38 C41 1.481(14) yes
C38 C39 1.382(12) yes
C39 H391 1.003 no
C39 C40 1.387(13) yes
C40 H401 1.003 no
C41 C422 1.15(3) yes
C41 C421 1.16(2) yes
C49 O10 1.325(7) yes
C49 O9 1.234(8) yes
C50 O12 1.287(8) yes
C50 O11 1.214(8) yes
C53 H531 1.000 no
C53 O18 1.406(9) yes
C53 O17 1.419(9) yes
C53 C54 1.517(11) yes
C54 H541 1.003 no
C54 O19 1.42(1) yes
C54 C55 1.530(11) yes
C55 H551 0.998 no
C55 O20 1.43(1) yes
C55 C56 1.501(13) yes
C56 H561 0.999 no
C56 O22 1.456(8) yes
C56 C57 1.537(11) yes
C57 H571 1.000 no
C57 O18 1.447(9) yes
C57 C58 1.486(13) yes
C58 H582 1.002 no
C58 H581 1.001 no
C58 O21 1.457(11) yes
C59 H591 0.998 no
C59 O23 1.433(13) yes
C59 O22 1.424(11) yes
C59 C60 1.492(16) yes
C60 H601 0.999 no
C60 O24 1.430(14) yes
C60 C61 1.558(16) yes
C61 H611 1.000 no
C61 O25 1.433(12) yes
C61 C62 1.551(12) yes
C62 H621 0.996 no
C62 O27 1.438(11) yes
C62 C63 1.524(12) yes
C63 H631 0.999 no
C63 O23 1.44(1) yes
C63 C64 1.512(13) yes
C64 H642 0.998 no
C64 H641 0.999 no
C64 O26 1.457(11) yes
C65 H651 1.001 no
C65 O28 1.412(12) yes
C65 O27 1.43(1) yes
C65 C66 1.504(14) yes
C66 H661 0.998 no
C66 O29 1.432(12) yes
C66 C67 1.519(19) yes
C67 H671 1.004 no
C67 O30 1.429(11) yes
C67 C68 1.515(16) yes
C68 H681 0.998 no
C68 O32 1.438(14) yes
C68 C69 1.501(13) yes
C69 H691 1.000 no
C69 O28 1.474(12) yes
C69 C70 1.528(14) yes
C70 H702 1.001 no
C70 H701 0.999 no
C70 O31 1.432(12) yes
C71 H711 0.998 no
C71 O33 1.416(17) yes
C71 O32 1.380(18) yes
C71 C72 1.595(19) yes
C72 H721 1.007 no
C72 O34 1.41(2) yes
C72 C73 1.42(2) yes
C73 H731 1.007 no
C73 O35 1.432(16) yes
C73 C74 1.515(19) yes
C74 H741 0.992 no
C74 O37 1.458(15) yes
C74 C75 1.465(19) yes
C75 H751 1.002 no
C75 O33 1.464(15) yes
C75 C76 1.54(2) yes
C76 H762 1.003 no
C76 H761 0.987 no
C76 O36 1.40(2) yes
C77 H771 1.002 no
C77 O38 1.43(1) yes
C77 O37 1.386(12) yes
C77 C78 1.538(15) yes
C78 H781 1.000 no
C78 O39 1.44(1) yes
C78 C79 1.509(13) yes
C79 H791 1.000 no
C79 O40 1.414(12) yes
C79 C80 1.535(11) yes
C80 H801 1.001 no
C80 O42 1.46(1) yes
C80 C81 1.480(14) yes
C81 H811 1.002 no
C81 O38 1.45(1) yes
C81 C82 1.537(11) yes
C82 H822 0.998 no
C82 H821 1.003 no
C82 O41 1.426(14) yes
C83 H831 0.999 no
C83 O43 1.421(9) yes
C83 O42 1.42(1) yes
C83 C84 1.530(13) yes
C84 H841 1.001 no
C84 O44 1.42(1) yes
C84 C85 1.533(12) yes
C85 H851 1.002 no
C85 O45 1.43(1) yes
C85 C86 1.532(11) yes
C86 H861 0.998 no
C86 O17 1.453(8) yes
C86 C87 1.508(11) yes
C87 H871 1.000 no
C87 O43 1.438(9) yes
C87 C88 1.51(1) yes
C88 H882 1.002 no
C88 H881 0.998 no
C88 O46 1.44(1) yes
C89 H891 1.001 no
C89 O48 1.406(9) yes
C89 O47 1.400(11) yes
C89 C90 1.518(12) yes
C90 H901 1.003 no
C90 O49 1.445(9) yes
C90 C91 1.534(12) yes
C91 H911 0.996 no
C91 O50 1.414(9) yes
C91 C92 1.54(1) yes
C92 H921 1.002 no
C92 O52 1.44(1) yes
C92 C93 1.528(11) yes
C93 H931 0.995 no
C93 O48 1.43(1) yes
C93 C94 1.502(11) yes
C94 H942 1.000 no
C94 H941 0.999 no
C94 O51 1.439(11) yes
C95 H951 1.003 no
C95 O53 1.410(9) yes
C95 O52 1.426(9) yes
C95 C96 1.485(12) yes
C96 H961 1.000 no
C96 O54 1.44(1) yes
C96 C97 1.522(12) yes
C97 H971 1.004 no
C97 O55 1.43(1) yes
C97 C98 1.53(1) yes
C98 H981 0.998 no
C98 O57 1.44(1) yes
C98 C99 1.54(1) yes
C99 H991 1.001 no
C99 O53 1.453(9) yes
C99 C100 1.497(11) yes
C100 H1002 0.999 no
C100 H1001 1.001 no
C100 O56 1.43(1) yes
C101 H1011 1.004 no
C101 O58 1.42(1) yes
C101 O57 1.395(11) yes
C101 C102 1.551(12) yes
C102 H1021 0.999 no
C102 O59 1.431(13) yes
C102 C103 1.508(18) yes
C103 H1031 1.001 no
C103 O60 1.44(1) yes
C103 C115 1.539(13) yes
C104 H1041 1.000 no
C104 O70 1.438(16) yes
C104 C116 1.533(12) yes
C104 C114 1.51(2) yes
C105 H1051 0.999 no
C105 O58 1.425(11) yes
C105 C115 1.492(11) yes
C105 C106 1.518(11) yes
C106 H1062 0.999 no
C106 H1061 1.004 no
C106 O61 1.434(13) yes
C107 H1071 1.002 no
C107 O63 1.338(17) yes
C107 O62 1.442(13) yes
C107 C108 1.541(16) yes
C108 H1081 0.993 no
C108 O64 1.440(17) yes
C108 C109 1.511(18) yes
C109 H1091 1.002 no
C109 O65 1.433(12) yes
C109 C110 1.546(17) yes
C110 H1101 1.002 no
C110 O67 1.426(15) yes
C110 C111 1.520(15) yes
C111 H1111 0.997 no
C111 O63 1.500(17) yes
C111 C112 1.50(2) yes
C112 H1122 1.005 no
C112 H1121 0.993 no
C112 O66 1.445(17) yes
C113 H1131 1.005 no
C113 O68 1.404(12) yes
C113 O67 1.383(14) yes
C113 C114 1.52(2) yes
C114 H1141 1.002 no
C114 O69 1.438(11) yes
C115 H1151 0.997 no
C115 O62 1.449(13) yes
C116 H1161 1.004 no
C116 O72 1.427(16) yes
C116 C117 1.50(2) yes
C117 H1171 1.002 no
C117 O68 1.413(16) yes
C117 C118 1.540(14) yes
C118 H1182 0.997 no
C118 H1181 1.005 no
C118 O71 1.44(2) yes
C119 H1191 1.000 no
C119 O73 1.428(11) yes
C119 O72 1.433(14) yes
C119 C120 1.51(2) yes
C120 H1201 1.004 no
C120 O74 1.442(13) yes
C120 C121 1.512(16) yes
C121 H1211 0.996 no
C121 O75 1.437(14) yes
C121 C122 1.482(13) yes
C122 H1221 0.999 no
C122 O47 1.42(1) yes
C122 C123 1.539(12) yes
C123 H1231 0.996 no
C123 O73 1.45(1) yes
C123 C124 1.542(12) yes
C124 H1242 0.999 no
C124 H1241 1.000 no
C124 O76 1.414(13) yes
C421 H4211 0.998 no
C421 C431 1.514(19) yes
C421 C422 1.48(3) yes
C422 H4221 0.997 no
C422 C432 1.49(3) yes
C431 H4821 0.937 no
C431 C481 1.393(8) yes
C431 C441 1.396(9) yes
C431 C432 1.156(16) yes
C432 H4411 0.942 no
C432 C482 1.404(9) yes
C432 C442 1.400(9) yes
C441 H4411 1.000 no
C441 C482 1.394(14) yes
C441 C451 1.396(9) yes
C441 C442 1.085(15) yes
C442 H4421 1.016 no
C442 H4411 0.928 no
C442 O131 1.701(18) yes
C442 C511 1.743(18) yes
C442 C452 1.396(9) yes
C442 C451 1.400(14) yes
C451 C511 1.480(9) yes
C451 C472 1.628(11) yes
C451 C462 1.040(13) yes
C451 C461 1.392(8) yes
C451 C452 0.857(12) yes
C452 O141 1.751(19) yes
C452 O131 1.633(16) yes
C452 C512 1.500(1) yes
C452 C462 1.398(9) yes
C461 H4621 1.270 no
C461 H4611 1.001 no
C461 C522 1.834(12) yes
C461 C472 0.823(12) yes
C461 C471 1.392(8) yes
C462 H4621 0.997 no
C462 H4611 1.042 no
C462 C511 1.837(15) yes
C462 C472 1.395(9) yes
C471 O162 1.654(16) yes
C471 C522 0.81(1) yes
C471 C521 1.489(8) yes
C471 C482 1.726(13) yes
C471 C481 1.397(8) yes
C471 C472 0.78(1) yes
C472 C522 1.500(1) yes
C472 C482 1.402(9) yes
C472 C481 1.592(12) yes
C481 H4821 0.692 no
C481 H4811 0.994 no
C481 C482 1.019(13) yes
C482 H4821 0.987 no
C511 O142 1.853(17) yes
C511 O141 1.30(1) yes
C511 O131 1.299(9) yes
C511 C512 0.883(14) yes
C512 O142 1.30(1) yes
C512 O141 0.91(2) yes
C512 O132 1.29(1) yes
C512 O131 1.44(2) yes
C521 O162 1.094(16) yes
C521 O161 1.291(8) yes
C521 O152 1.163(15) yes
C521 O151 1.294(9) yes
C522 O162 1.291(9) yes
C522 O161 1.815(12) yes
C522 O152 1.307(9) yes
C522 O151 1.663(14) yes
O1 H1 1.076 no
O7 H7 1.252 no
O10 H10 0.794 no
O11 H11 0.940 no
O12 H12 0.847 no
O20 H1120 1.273 no
O24 H1124 1.096 no
O26 H1126 1.136 no
O30 H1130 1.070 no
O40 H1140 1.206 no
O49 H2249 1.179 no
O50 H2250 1.028 no
O56 H2256 0.953 no
O60 H2260 0.954 no
O61 H2261 1.102 no
O64 H2264 1.027 no
O69 H2269 1.057 no
O70 H2270 1.260 no
O71 H2271 1.079 no
O74 H2274 0.860 no
O75 H2275 0.801 no
O79 H3479 1.284 no
O79 H3379 0.900 no
O80 H3480 1.038 no
O80 H3380 1.219 no
O81 H3381 0.789 no
O82 H3482 0.616 no
O82 H3382 0.901 no
O83 H3383 1.140 no
O87 H3487 0.725 no
O87 H3387 0.780 no
O89 H3489 1.072 no
O89 H3389 1.117 no
O90 H3490 0.775 no
O90 H3390 1.180 no
O91 H3491 1.101 no
O91 H3391 1.154 no
O92 H3392 0.816 no
O92 H52 1.038 no
O93 H3493 0.655 no
O93 H3393 0.736 no
O97 H3497 1.255 no
O97 H3397 1.237 no
O100 H9 1.158 no
O101 H3 1.258 no
O105 H3405 0.698 no
O105 H3305 1.134 no
O131 O142 1.21(2) yes
O132 O141 0.88(3) yes
O161 O162 0.892(18) yes
O200 H3377 0.781 no
O201 H28 0.850 no
O202 H3384 1.181 no
O203 H6 1.291 no
O205 H48 0.954 no
O206 H3396 1.007 no
O207 H3398 0.951 no
O208 H3488 0.875 no
O300 O301 1.35(4) yes
O301 O302 1.41(4) yes
O302 O303 1.34(4) yes
O306 O307 1.22(5) yes
O307 O308 1.28(6) yes
O308 O309 1.53(6) yes
H4611 H4621 0.520 no
